data_4124136
loop_
_publ_author_name
'Stasiw, Daniel E.'
'Zhang, Jinyuan'
'Wang, Guangbin'
'Dangi, Ranjana'
'Stein, Benjamin W.'
'Shultz, David A.'
'Kirk, Martin L.'
'Wojtas, Lukasz'
'Sommer, Roger D.'

_publ_section_title
;
 Determining the Conformational Landscape of \s and \p Coupling Using
 para-Phenylene and &quot;Aviram-Ratner&quot; Bridges.
;
_journal_issue 29
_journal_name_full 'Journal of the American Chemical Society'
_journal_page_first 9222
_journal_page_last 9225
_journal_paper_doi 10.1021/jacs.5b04629
_journal_volume 137
_journal_year 2015
_chemical_formula_sum 'C128 H154 B2 N16 O8 Zn2'
_chemical_formula_weight 2197.02
_chemical_name_systematic
;
 ?
;
_space_group_crystal_system monoclinic
_space_group_IT_number 14
_space_group_name_Hall '-P 2ybc'
_space_group_name_H-M_alt 'P 1 21/c 1'
_symmetry_space_group_name_Hall '-P 2ybc'
_symmetry_space_group_name_H-M 'P 1 21/c 1'
_atom_sites_solution_hydrogens mixed
_audit_creation_method SHELXL-2013
_cell_angle_alpha 90
_cell_angle_beta 100.6200(10)
_cell_angle_gamma 90
_cell_formula_units_Z 4
_cell_length_a 13.3325(3)
_cell_length_b 28.3571(7)
_cell_length_c 34.1400(8)
_cell_measurement_temperature 100(2)
_cell_volume 12686.3(5)
_computing_cell_refinement 'APEX2 (Bruker, 2010); SAINT (Bruker, 2009)'
_computing_data_collection 'APEX2 (Bruker, 2010)'
_computing_data_reduction 'SAINT (Bruker, 2009);XPREP(Sheldrick,2008)'
_computing_publication_material 'APEX2 (Bruker, 2010)'
_computing_structure_refinement 'SHELXL-97 (Sheldrick, 2008); OLEX2 (2009)'
_computing_structure_solution 'SHELXS-97 (Sheldrick, 2008)'
_diffrn_ambient_temperature 100(2)
_diffrn_measured_fraction_theta_full 0.952
_diffrn_measured_fraction_theta_max 0.976
_diffrn_measurement_device_type 'Bruker D8 Venture PHOTON 100 CMOS'
_diffrn_measurement_method 'omega scans'
_diffrn_radiation_type CuK\a
_diffrn_radiation_wavelength 1.54178
_diffrn_reflns_av_R_equivalents 0.0731
_diffrn_reflns_av_unetI/netI 0.0363
_diffrn_reflns_laue_measured_fraction_full 0.952
_diffrn_reflns_laue_measured_fraction_max 0.976
_diffrn_reflns_limit_h_max 14
_diffrn_reflns_limit_h_min -15
_diffrn_reflns_limit_k_max 33
_diffrn_reflns_limit_k_min -33
_diffrn_reflns_limit_l_max 39
_diffrn_reflns_limit_l_min -39
_diffrn_reflns_number 177913
_diffrn_reflns_point_group_measured_fraction_full 0.952
_diffrn_reflns_point_group_measured_fraction_max 0.976
_diffrn_reflns_theta_full 67.679
_diffrn_reflns_theta_max 66.484
_diffrn_reflns_theta_min 3.060
_diffrn_source 'INCOATEC Imus micro-focus source'
_exptl_absorpt_coefficient_mu 0.929
_exptl_absorpt_correction_T_max 0.7529
_exptl_absorpt_correction_T_min 0.6772
_exptl_absorpt_correction_type multi-scan
_exptl_absorpt_process_details 'SADABS; (Sheldrick, 2003)'
_exptl_crystal_colour brown
_exptl_crystal_density_diffrn 1.150
_exptl_crystal_description plate
_exptl_crystal_F_000 4672
_exptl_crystal_size_max 0.210
_exptl_crystal_size_mid 0.030
_exptl_crystal_size_min 0.020
_refine_diff_density_max 0.594
_refine_diff_density_min -0.452
_refine_diff_density_rms 0.056
_refine_ls_extinction_method none
_refine_ls_goodness_of_fit_ref 1.052
_refine_ls_hydrogen_treatment mixed
_refine_ls_matrix_type full
_refine_ls_number_parameters 1699
_refine_ls_number_reflns 21822
_refine_ls_number_restraints 176
_refine_ls_restrained_S_all 1.063
_refine_ls_R_factor_all 0.0768
_refine_ls_R_factor_gt 0.0544
_refine_ls_shift/su_max 0.001
_refine_ls_shift/su_mean 0.000
_refine_ls_structure_factor_coef Fsqd
_refine_ls_weighting_details 'w=1/[\s^2^(Fo^2^)+(0.0699P)^2^+7.2250P] where P=(Fo^2^+2Fc^2^)/3'
_refine_ls_weighting_scheme calc
_refine_ls_wR_factor_gt 0.1297
_refine_ls_wR_factor_ref 0.1412
_reflns_Friedel_coverage 0.000
_reflns_number_gt 16627
_reflns_number_total 21822
_reflns_threshold_expression 'I > 2\s(I)'
_cod_data_source_file ja5b04629_si_005.cif
_cod_data_source_block shelx
_cod_depositor_comments 'Adding full bibliography for 4124134--4124138.cif.'
_cod_database_code 4124136
_shelx_space_group_comment
;
The symmetry employed for this shelxl refinement is uniquely defined
by the following loop, which should always be used as a source of
symmetry information in preference to the above space-group names.
They are only intended as comments.
;
_shelx_estimated_absorpt_t_min 0.829
_shelx_estimated_absorpt_t_max 0.982

loop_
_space_group_symop_operation_xyz
'x, y, z'
'-x, y+1/2, -z+1/2'
'-x, -y, -z'
'x, -y-1/2, z-1/2'

loop_
_atom_site_label
_atom_site_type_symbol
_atom_site_fract_x
_atom_site_fract_y
_atom_site_fract_z
_atom_site_U_iso_or_equiv
_atom_site_adp_type
_atom_site_occupancy
_atom_site_site_symmetry_order
_atom_site_calc_flag
_atom_site_refinement_flags_posn
_atom_site_refinement_flags_adp
_atom_site_refinement_flags_occupancy
_atom_site_disorder_assembly
_atom_site_disorder_group
Zn2 Zn 0.72519(3) -0.04540(2) 0.42332(2) 0.02552(10) Uani 1 1 d . . . . .
Zn1 Zn 0.77078(2) 0.03730(2) 0.07935(2) 0.02507(10) Uani 1 1 d . . . . .
O1 O 0.60842(13) -0.00079(6) 0.43713(5) 0.0273(4) Uani 1 1 d . . . . .
O2 O 0.90384(12) 0.00141(6) 0.06957(5) 0.0239(4) Uani 1 1 d . . . . .
O3 O 0.80889(12) 0.00444(6) 0.13082(5) 0.0249(4) Uani 1 1 d . . . . .
O4 O 0.69791(13) -0.00617(6) 0.37444(5) 0.0270(4) Uani 1 1 d . . . . .
N1 N 0.87880(17) -0.12201(8) 0.43596(6) 0.0314(5) Uani 1 1 d . . . . .
N2 N 0.84353(17) -0.08093(8) 0.49727(6) 0.0320(5) Uani 1 1 d . . . . .
C1 C 1.0024(2) 0.11067(9) 0.09472(8) 0.0268(6) Uani 1 1 d . . . . .
N3 N 0.82264(16) 0.10045(8) 0.06212(6) 0.0281(5) Uani 1 1 d . . . . .
N4 N 0.59824(17) 0.10407(9) 0.05931(7) 0.0346(5) Uani 1 1 d . . . . .
N5 N 1.2139(5) -0.2535(2) 0.28257(17) 0.0415(16) Uiso 0.5228 1 d D U P A 1
C2 C 0.92219(18) -0.05537(9) 0.35044(7) 0.0236(5) Uani 1 1 d . . . . .
N6 N 0.65371(17) -0.10804(7) 0.43258(6) 0.0293(5) Uani 1 1 d . . . . .
N7 N 0.85696(17) -0.08444(8) 0.41012(6) 0.0289(5) Uani 1 1 d . . . . .
C3 C 0.91879(19) -0.08888(9) 0.38320(7) 0.0251(5) Uani 1 1 d . . . . .
N8 N 0.71335(18) -0.13771(8) 0.45908(6) 0.0325(5) Uani 1 1 d . . . . .
O5 O 1.2576(4) -0.25983(19) 0.25124(16) 0.0492(16) Uiso 0.5228 1 d D . P A 1
C4 C 0.5275(2) 0.09136(10) 0.34405(8) 0.0302(6) Uani 1 1 d . . . . .
N9 N 0.3600(13) 0.2177(6) 0.1830(6) 0.030(3) Uani 0.499(6) 1 d D U P B 1
C5 C 0.6031(2) 0.05849(9) 0.34295(7) 0.0279(6) Uani 1 1 d . . . . .
H5 H 0.6370 0.0575 0.3208 0.033 Uiso 1 1 calc R U . . .
N10 N 0.62965(16) 0.07230(8) 0.08946(6) 0.0297(5) Uani 1 1 d . . . . .
N11 N 0.63986(17) 0.05247(10) 0.00382(7) 0.0394(6) Uani 1 1 d . . . . .
N12 N 0.75477(17) 0.12137(8) 0.03171(7) 0.0331(5) Uani 1 1 d . . . . .
C6 C 0.88698(19) -0.02359(9) 0.13316(7) 0.0233(5) Uani 1 1 d . . . . .
C7 C 0.99637(19) 0.08450(9) 0.12877(7) 0.0253(5) Uani 1 1 d . . . . .
H7 H 0.9313 0.0770 0.1347 0.030 Uiso 1 1 calc R U . . .
C8 C 0.91926(19) -0.05318(8) 0.16584(7) 0.0242(5) Uani 1 1 d . . . . .
H8 H 0.8838 -0.0531 0.1876 0.029 Uiso 1 1 calc R U . . .
C9 C 1.02956(19) -0.05381(9) 0.10092(7) 0.0233(5) Uani 1 1 d . . . . .
C10 C 0.57584(19) 0.08256(9) 0.11800(7) 0.0263(6) Uani 1 1 d . . . . .
C11 C 1.1804(2) 0.08041(10) 0.14649(8) 0.0308(6) Uani 1 1 d D . . . .
C12 C 0.55647(19) 0.15135(9) 0.29150(7) 0.0259(6) Uani 1 1 d . . . . .
N13 N 0.81361(17) -0.03875(8) 0.47883(6) 0.0291(5) Uani 1 1 d . . . . .
C13 C 0.94668(19) -0.07165(9) 0.31485(7) 0.0261(5) Uani 1 1 d . . . . .
H13 H 0.9584 -0.1044 0.3117 0.031 Uiso 1 1 calc R U . . .
C14B C 0.4035(5) 0.1842(3) 0.2475(2) 0.0220(19) Uiso 0.501(6) 1 d . . P B 2
C15 C 0.9786(2) -0.12971(9) 0.39157(8) 0.0291(6) Uani 1 1 d . . . . .
H15 H 1.0280 -0.1413 0.3772 0.035 Uiso 1 1 calc R U . . .
C16B C 1.1557(2) -0.21745(9) 0.28895(8) 0.0362(7) Uani 1 1 d D . . . .
C17 C 0.55403(19) 0.07416(10) 0.18840(8) 0.0301(6) Uani 1 1 d . . . . .
H17 H 0.5371 0.1067 0.1884 0.036 Uiso 1 1 calc R U . . .
C18 C 1.00215(19) -0.08240(9) 0.16672(7) 0.0249(5) Uani 1 1 d . . . . .
C19 C 0.9705(2) -0.14593(9) 0.21603(8) 0.0307(6) Uani 1 1 d . . . . .
C20 C 0.9512(2) -0.14960(9) 0.42479(8) 0.0293(6) Uani 1 1 d . . . . .
C21 C 0.58105(19) 0.05404(9) 0.15445(8) 0.0266(6) Uani 1 1 d . . . . .
C22 C 1.08602(19) -0.05441(9) 0.06549(7) 0.0266(6) Uani 1 1 d . . . . .
C23 C 0.8280(2) 0.04504(10) 0.49299(8) 0.0310(6) Uani 1 1 d . . . . .
C24 C 0.94076(18) -0.02428(8) 0.09917(7) 0.0220(5) Uani 1 1 d . . . . .
C25 C 1.05718(19) -0.08107(9) 0.13424(7) 0.0254(5) Uani 1 1 d . . . . .
H25 H 1.1162 -0.1003 0.1360 0.030 Uiso 1 1 calc R U . . .
C26 C 0.9064(2) -0.00721(9) 0.35400(8) 0.0310(6) Uani 1 1 d . . . . .
H26 H 0.8904 0.0049 0.3781 0.037 Uiso 1 1 calc R U . . .
C27B C 0.3606(19) 0.2218(6) 0.2179(6) 0.028(3) Uani 0.501(6) 1 d D U P B 2
C28 C 0.5290(2) 0.13452(10) 0.06980(8) 0.0336(6) Uani 1 1 d . . . . .
C29 C 0.5517(2) 0.04735(11) 0.22188(8) 0.0334(6) Uani 1 1 d . . . . .
H29 H 0.5336 0.0619 0.2447 0.040 Uiso 1 1 calc R U . . .
C30 C 0.8460(2) -0.00445(10) 0.50441(8) 0.0290(6) Uani 1 1 d . . . . .
C31 C 0.47299(19) -0.10353(9) 0.39966(7) 0.0336(6) Uani 1 1 d D . . . .
C32 C 0.95421(19) -0.04094(9) 0.28401(8) 0.0278(6) Uani 1 1 d . . . . .
H32 H 0.9714 -0.0530 0.2601 0.033 Uiso 1 1 calc R U . . .
C33 C 0.8935(2) -0.07244(11) 0.53487(8) 0.0357(7) Uani 1 1 d . . . . .
O6 O 0.3884(5) 0.1811(2) 0.16633(17) 0.0440(15) Uani 0.499(6) 1 d D . P B 1
C34 C 0.63013(19) 0.02636(9) 0.37457(7) 0.0255(5) Uani 1 1 d . . . . .
C35 C 0.4917(2) 0.12496(10) 0.31098(8) 0.0322(6) Uani 1 1 d D . . . .
C36 C 0.5752(2) -0.00033(11) 0.22307(8) 0.0344(7) Uani 1 1 d . . . . .
C37 C 0.60546(19) 0.00613(10) 0.15544(8) 0.0305(6) Uani 1 1 d . . . . .
H37 H 0.6240 -0.0084 0.1327 0.037 Uiso 1 1 calc R U . . .
C38 C 1.1168(2) -0.18049(9) 0.25995(8) 0.0325(6) Uani 1 1 d . . . . .
C39 C 0.6744(2) -0.04848(11) 0.27908(9) 0.0377(7) Uani 1 1 d . . . . .
H39A H 0.7000 -0.0698 0.2606 0.056 Uiso 1 1 calc R U . . .
H39B H 0.6687 -0.0657 0.3035 0.056 Uiso 1 1 calc R U . . .
H39C H 0.7218 -0.0220 0.2857 0.056 Uiso 1 1 calc R U . . .
C40 C 1.0129(2) -0.17790(9) 0.24546(8) 0.0345(7) Uani 1 1 d . . . . .
H40 H 0.9688 -0.1987 0.2560 0.041 Uiso 1 1 calc R U . . .
C41 C 0.8008(2) 0.15791(10) 0.01676(8) 0.0356(7) Uani 1 1 d . . . . .
C42 C 1.1806(2) -0.08620(10) 0.07385(9) 0.0366(7) Uani 1 1 d . . . . .
H42A H 1.2269 -0.0749 0.0977 0.055 Uiso 1 1 calc R U . . .
H42B H 1.2155 -0.0854 0.0510 0.055 Uiso 1 1 calc R U . . .
H42C H 1.1597 -0.1186 0.0782 0.055 Uiso 1 1 calc R U . . .
C43 C 0.5119(2) 0.18257(9) 0.26186(7) 0.0285(6) Uani 1 1 d . . . . .
H43A H 0.5546 0.2035 0.2507 0.034 Uiso 0.501(6) 1 calc R U P B 2
H43 H 0.5544 0.1974 0.2460 0.034 Uiso 0.499(6) 1 calc R U P B 1
N14 N 0.68731(17) 0.01612(9) 0.02622(7) 0.0351(6) Uani 1 1 d . . . . .
C44 C 1.0836(2) 0.06927(10) 0.15407(8) 0.0294(6) Uani 1 1 d . . . . .
H44 H 1.0777 0.0510 0.1769 0.035 Uiso 1 1 calc R U . . .
C45 C 0.8988(2) 0.16092(9) 0.03757(8) 0.0354(7) Uani 1 1 d . . . . .
H45 H 0.9489 0.1834 0.0337 0.043 Uiso 1 1 calc R U . . .
C46 C 0.8565(2) -0.14640(11) 0.20187(10) 0.0454(8) Uani 1 1 d . . . . .
H46A H 0.8290 -0.1770 0.2081 0.068 Uiso 1 1 calc R U . . .
H46B H 0.8411 -0.1413 0.1730 0.068 Uiso 1 1 calc R U . . .
H46C H 0.8253 -0.1213 0.2153 0.068 Uiso 1 1 calc R U . . .
C47 C 0.7126(2) -0.06957(11) 0.01936(9) 0.0403(7) Uani 1 1 d . U . . .
C48 C 0.4791(2) 0.09314(10) 0.37819(8) 0.0372(7) Uani 1 1 d . . . . .
H48 H 0.4277 0.1163 0.3784 0.045 Uiso 1 1 calc R U . . .
N15 N 0.3362(5) 0.2681(2) 0.22844(18) 0.0304(15) Uani 0.499(6) 1 d D . P B 1
C49 C 0.5125(2) 0.12145(10) 0.10674(8) 0.0310(6) Uani 1 1 d . . . . .
H49 H 0.4673 0.1358 0.1216 0.037 Uiso 1 1 calc R U . . .
C50 C 0.5016(2) 0.06388(10) 0.41041(8) 0.0309(6) Uani 1 1 d . . . . .
C51 C 1.1857(2) 0.10811(10) 0.11371(9) 0.0364(7) Uani 1 1 d . . . . .
H51 H 1.2507 0.1174 0.1088 0.044 Uiso 1 1 calc R U . . .
C52 C 0.7311(2) -0.08085(12) 0.05972(9) 0.0425(8) Uani 1 1 d . U . . .
H52 H 0.7128 -0.0590 0.0783 0.051 Uiso 1 1 calc R U . . .
C53 C 1.0992(2) 0.12276(10) 0.08792(9) 0.0342(6) Uani 1 1 d . . . . .
H53 H 1.1056 0.1413 0.0653 0.041 Uiso 1 1 calc R U . . .
C54 C 0.6028(2) -0.02036(10) 0.18925(9) 0.0339(6) Uani 1 1 d . . . . .
H54 H 0.6201 -0.0529 0.1895 0.041 Uiso 1 1 calc R U . . .
C55 C 0.8184(2) 0.05891(10) 0.45326(8) 0.0371(7) Uani 1 1 d . . . . .
H55 H 0.8273 0.0362 0.4337 0.044 Uiso 1 1 calc R U . . .
C56 C 0.93717(19) 0.00719(10) 0.28721(8) 0.0286(6) Uani 1 1 d . . . . .
C57 C 0.5596(2) -0.12628(10) 0.42579(8) 0.0326(6) Uani 1 1 d . . . . .
C58 C 0.4490(2) 0.06769(11) 0.44666(8) 0.0377(7) Uani 1 1 d . . . . .
C59 C 0.5793(2) 0.02874(9) 0.40949(7) 0.0261(6) Uani 1 1 d . . . . .
C60B C 0.4894(6) -0.0752(4) 0.3684(3) 0.027(3) Uiso 0.40(2) 1 d D U P C 2
H60B H 0.5558 -0.0688 0.3634 0.033 Uiso 0.40(2) 1 calc R U P C 2
C61 C 0.8379(5) 0.20872(14) 0.43158(15) 0.0974(18) Uani 1 1 d . . . . .
H61A H 0.9082 0.2054 0.4460 0.146 Uiso 1 1 calc R U . . .
H61B H 0.8233 0.2421 0.4255 0.146 Uiso 1 1 calc R U . . .
H61C H 0.8294 0.1907 0.4067 0.146 Uiso 1 1 calc R U . . .
C62 C 1.0373(2) -0.11587(9) 0.20017(8) 0.0270(6) Uani 1 1 d . . . . .
C63 C 0.9110(2) 0.12416(9) 0.06577(8) 0.0278(6) Uani 1 1 d . . . . .
C64 C 1.2779(2) 0.06162(11) 0.17225(8) 0.0376(7) Uani 1 1 d D U . . .
H64 H 1.3287 0.0879 0.1771 0.045 Uiso 0.7238 1 calc R U P D 1
H64A H 1.3383 0.0694 0.1599 0.045 Uiso 0.2762 1 calc R U P E 2
C65 C 0.9136(2) 0.02344(10) 0.32296(8) 0.0327(6) Uani 1 1 d . . . . .
H65 H 0.9022 0.0562 0.3261 0.039 Uiso 1 1 calc R U . . .
C66 C 0.9429(2) 0.03962(10) 0.25215(8) 0.0344(6) Uani 1 1 d . . . . .
H66 H 0.9812 0.0223 0.2341 0.041 Uiso 1 1 calc R U . . .
C67 C 0.5702(2) -0.02986(11) 0.25976(9) 0.0409(7) Uani 1 1 d . . . . .
H67 H 0.5459 -0.0088 0.2796 0.049 Uiso 1 1 calc R U . . .
C68 C 1.1214(2) -0.00430(10) 0.05719(8) 0.0317(6) Uani 1 1 d . . . . .
H68A H 1.0621 0.0167 0.0515 0.047 Uiso 1 1 calc R U . . .
H68B H 1.1559 -0.0050 0.0342 0.047 Uiso 1 1 calc R U . . .
H68C H 1.1688 0.0073 0.0806 0.047 Uiso 1 1 calc R U . . .
C69 C 0.9342(3) -0.11079(12) 0.56346(9) 0.0486(8) Uani 1 1 d . . . . .
H69A H 0.8786 -0.1320 0.5669 0.073 Uiso 1 1 calc R U . . .
H69B H 0.9644 -0.0969 0.5892 0.073 Uiso 1 1 calc R U . . .
H69C H 0.9865 -0.1286 0.5530 0.073 Uiso 1 1 calc R U . . .
C70 C 0.9886(2) -0.19411(10) 0.44609(9) 0.0396(7) Uani 1 1 d . . . . .
H70A H 1.0219 -0.1867 0.4734 0.059 Uiso 1 1 calc R U . . .
H70B H 1.0376 -0.2096 0.4322 0.059 Uiso 1 1 calc R U . . .
H70C H 0.9307 -0.2153 0.4466 0.059 Uiso 1 1 calc R U . . .
C71 C 1.0147(2) -0.07294(10) 0.02834(8) 0.0341(6) Uani 1 1 d . . . . .
H71A H 0.9954 -0.1055 0.0329 0.051 Uiso 1 1 calc R U . . .
H71B H 1.0498 -0.0719 0.0055 0.051 Uiso 1 1 calc R U . . .
H71C H 0.9533 -0.0532 0.0228 0.051 Uiso 1 1 calc R U . . .
C72 C 0.7474(3) 0.18786(12) -0.01657(10) 0.0505(9) Uani 1 1 d . . . . .
H72A H 0.7175 0.1677 -0.0390 0.076 Uiso 1 1 calc R U . . .
H72B H 0.7964 0.2096 -0.0250 0.076 Uiso 1 1 calc R U . . .
H72C H 0.6933 0.2059 -0.0075 0.076 Uiso 1 1 calc R U . . .
C73 C 0.7869(3) 0.13928(10) 0.46990(10) 0.0437(7) Uani 1 1 d . . . . .
C74 C 1.1416(2) -0.11837(10) 0.21582(8) 0.0345(6) Uani 1 1 d . . . . .
H74 H 1.1860 -0.0977 0.2053 0.041 Uiso 1 1 calc R U . . .
C75 C 0.8966(2) -0.02464(11) 0.54029(8) 0.0346(7) Uani 1 1 d . . . . .
H75 H 0.9270 -0.0082 0.5637 0.042 Uiso 1 1 calc R U . . .
C76 C 0.7990(3) 0.12573(11) 0.50966(10) 0.0460(8) Uani 1 1 d . . . . .
H76 H 0.7935 0.1488 0.5293 0.055 Uiso 1 1 calc R U . . .
C77 C 1.1841(2) -0.14938(10) 0.24584(9) 0.0376(7) Uani 1 1 d . . . . .
C78 C 0.8190(2) 0.07943(11) 0.52109(9) 0.0395(7) Uani 1 1 d . . . . .
H78 H 0.8266 0.0710 0.5484 0.047 Uiso 1 1 calc R U . . .
C79 C 0.4842(2) 0.17445(12) 0.04400(10) 0.0463(8) Uani 1 1 d . . . . .
H79A H 0.5381 0.1969 0.0410 0.070 Uiso 1 1 calc R U . . .
H79B H 0.4325 0.1903 0.0563 0.070 Uiso 1 1 calc R U . . .
H79C H 0.4525 0.1624 0.0177 0.070 Uiso 1 1 calc R U . . .
C80B C 0.4040(5) -0.0571(5) 0.3454(2) 0.027(3) Uiso 0.40(2) 1 d D . P C 2
H80B H 0.4103 -0.0374 0.3235 0.032 Uiso 0.40(2) 1 calc R U P C 2
C81 C 0.6708(2) 0.14830(11) 0.30162(10) 0.0432(7) Uani 1 1 d . . . . .
H81A H 0.6923 0.1447 0.3305 0.065 Uiso 1 1 calc R U . . .
H81B H 0.7006 0.1772 0.2929 0.065 Uiso 1 1 calc R U . . .
H81C H 0.6941 0.1210 0.2881 0.065 Uiso 1 1 calc R U . . .
C82 C 0.3985(2) 0.02063(11) 0.45335(9) 0.0423(7) Uani 1 1 d . . . . .
H82A H 0.3453 0.0135 0.4302 0.063 Uiso 1 1 calc R U . . .
H82B H 0.3680 0.0227 0.4773 0.063 Uiso 1 1 calc R U . . .
H82C H 0.4499 -0.0045 0.4568 0.063 Uiso 1 1 calc R U . . .
C83 C 0.7963(2) 0.10471(10) 0.44182(9) 0.0413(7) Uani 1 1 d . . . . .
H83 H 0.7874 0.1129 0.4144 0.050 Uiso 1 1 calc R U . . .
C84B C 0.3795(7) -0.1203(6) 0.4066(6) 0.037(4) Uani 0.40(2) 1 d D U P C 2
H84B H 0.3732 -0.1433 0.4262 0.044 Uiso 0.40(2) 1 calc R U P C 2
C85 C 0.7757(2) -0.12324(11) 0.07347(10) 0.0461(8) Uani 1 1 d . U . . .
H85 H 0.7885 -0.1295 0.1013 0.055 Uiso 1 1 calc R U . . .
C86 C 0.2249(3) 0.32820(11) 0.19030(10) 0.0458(8) Uani 1 1 d . . . . .
H86A H 0.1655 0.3095 0.1938 0.069 Uiso 0.499(6) 1 calc R U P B 1
H86B H 0.2100 0.3447 0.1647 0.069 Uiso 0.499(6) 1 calc R U P B 1
H86C H 0.2406 0.3513 0.2119 0.069 Uiso 0.499(6) 1 calc R U P B 1
H86D H 0.2830 0.3436 0.2073 0.069 Uiso 0.501(6) 1 calc R U P B 2
H86E H 0.1656 0.3291 0.2035 0.069 Uiso 0.501(6) 1 calc R U P B 2
H86F H 0.2088 0.3448 0.1647 0.069 Uiso 0.501(6) 1 calc R U P B 2
C87 C 0.8372(2) 0.04996(11) 0.22838(8) 0.0379(7) Uani 1 1 d . . . . .
H87A H 0.8028 0.0202 0.2196 0.057 Uiso 1 1 calc R U . . .
H87B H 0.8434 0.0692 0.2051 0.057 Uiso 1 1 calc R U . . .
H87C H 0.7974 0.0672 0.2451 0.057 Uiso 1 1 calc R U . . .
C88 C 0.5584(3) -0.16802(10) 0.44774(9) 0.0423(7) Uani 1 1 d . . . . .
H88 H 0.5016 -0.1881 0.4482 0.051 Uiso 1 1 calc R U . . .
C89 C 0.3662(3) 0.10621(12) 0.44097(10) 0.0511(9) Uani 1 1 d . . . . .
H89A H 0.3972 0.1368 0.4372 0.077 Uiso 1 1 calc R U . . .
H89B H 0.3342 0.1075 0.4646 0.077 Uiso 1 1 calc R U . . .
H89C H 0.3143 0.0988 0.4175 0.077 Uiso 1 1 calc R U . . .
C90 C 0.3342(9) 0.2665(4) 0.1595(4) 0.039(3) Uani 0.501(6) 1 d . . P B 2
C91 C 0.6104(2) -0.01298(13) -0.03253(9) 0.0459(8) Uani 1 1 d . U . . .
H91 H 0.5865 -0.0343 -0.0536 0.055 Uiso 1 1 calc R U . . .
C92 C 0.7377(3) -0.10393(13) -0.00708(10) 0.0507(9) Uani 1 1 d . . . . .
H92 H 0.7248 -0.0980 -0.0349 0.061 Uiso 1 1 calc R U . . .
C93 C 0.6702(2) -0.02407(12) 0.00436(8) 0.0383(7) Uani 1 1 d . U . . .
C94B C 0.3074(7) -0.0671(5) 0.3532(4) 0.031(3) Uani 0.40(2) 1 d D U P C 2
C95 C 1.3224(3) 0.02151(17) 0.14831(13) 0.0430(10) Uani 0.7238 1 d . . P F 1
H95A H 1.2725 -0.0041 0.1425 0.064 Uiso 0.7238 1 calc R U P F 1
H95B H 1.3857 0.0093 0.1643 0.064 Uiso 0.7238 1 calc R U P F 1
H95C H 1.3365 0.0344 0.1233 0.064 Uiso 0.7238 1 calc R U P F 1
C96 C 1.1404(7) -0.2773(3) 0.3351(2) 0.044(2) Uani 0.4772 1 d D . P A 2
C97 C 0.6555(3) -0.17390(10) 0.46820(9) 0.0400(7) Uani 1 1 d . . . . .
C98 C 0.8022(3) -0.15703(12) 0.04738(11) 0.0519(9) Uani 1 1 d . . . . .
C99 C 0.6977(3) -0.21275(12) 0.49620(11) 0.0566(9) Uani 1 1 d . . . . .
H99A H 0.7474 -0.2310 0.4846 0.085 Uiso 1 1 calc R U . . .
H99B H 0.6420 -0.2334 0.5007 0.085 Uiso 1 1 calc R U . . .
H99C H 0.7313 -0.1992 0.5216 0.085 Uiso 1 1 calc R U . . .
B1 B 0.8282(3) -0.12710(12) 0.47291(10) 0.0347(7) Uani 1 1 d . . . . .
C14 C 0.2169(10) -0.0425(7) 0.3279(4) 0.040(3) Uani 0.40(2) 1 d D . P C 2
H14 H 0.1609 -0.0664 0.3229 0.048 Uiso 0.40(2) 1 calc R U P C 2
C101 C 0.5293(2) 0.08064(11) 0.48327(9) 0.0432(8) Uani 1 1 d . . . . .
H10A H 0.5847 0.0574 0.4867 0.065 Uiso 1 1 calc R U . . .
H10B H 0.4977 0.0808 0.5070 0.065 Uiso 1 1 calc R U . . .
H10C H 0.5568 0.1120 0.4795 0.065 Uiso 1 1 calc R U . . .
C102 C 0.5930(2) 0.03427(14) -0.03240(8) 0.0442(8) Uani 1 1 d . U . . .
C103 C 1.2630(8) -0.3318(3) 0.3072(3) 0.045(3) Uiso 0.4772 1 d D . P A 2
H10G H 1.2865 -0.3516 0.3306 0.068 Uiso 0.4772 1 calc R U P A 2
H10H H 1.3163 -0.3301 0.2909 0.068 Uiso 0.4772 1 calc R U P A 2
H10I H 1.2009 -0.3454 0.2914 0.068 Uiso 0.4772 1 calc R U P A 2
C104 C 0.7908(6) -0.2308(2) 0.0902(2) 0.084(2) Uani 0.6735 1 d D U P G 1
H10J H 0.8001 -0.2159 0.1165 0.126 Uiso 0.6735 1 calc R U P G 1
H10K H 0.8149 -0.2635 0.0930 0.126 Uiso 0.6735 1 calc R U P G 1
H10L H 0.7183 -0.2304 0.0779 0.126 Uiso 0.6735 1 calc R U P G 1
C16 C 0.2973(12) -0.1001(5) 0.3820(4) 0.035(3) Uani 0.40(2) 1 d D U P C 2
H16 H 0.2306 -0.1093 0.3850 0.042 Uiso 0.40(2) 1 calc R U P C 2
C106 C 1.2964(3) -0.14912(13) 0.26254(12) 0.0635(11) Uani 1 1 d . . . . .
H10M H 1.3071 -0.1451 0.2915 0.095 Uiso 1 1 calc R U . . .
H10N H 1.3289 -0.1230 0.2508 0.095 Uiso 1 1 calc R U . . .
H10O H 1.3266 -0.1791 0.2562 0.095 Uiso 1 1 calc R U . . .
C107 C 0.7810(3) -0.14614(12) 0.00727(11) 0.0563(10) Uani 1 1 d . . . . .
H107 H 0.7970 -0.1687 -0.0112 0.068 Uiso 1 1 calc DR U . . .
C108 C 0.3016(6) 0.2551(3) 0.1154(2) 0.0407(17) Uiso 0.501(6) 1 d . . P B 2
H10D H 0.2590 0.2267 0.1124 0.061 Uiso 0.501(6) 1 calc R U P B 2
H10E H 0.3622 0.2497 0.1036 0.061 Uiso 0.501(6) 1 calc R U P B 2
H10F H 0.2625 0.2816 0.1019 0.061 Uiso 0.501(6) 1 calc R U P B 2
C1A C 0.227(2) -0.0235(13) 0.2873(6) 0.049(5) Uani 0.40(2) 1 d D U P C 2
H1AA H 0.2726 0.0039 0.2906 0.073 Uiso 0.40(2) 1 calc R U P C 2
H1AB H 0.1596 -0.0140 0.2727 0.073 Uiso 0.40(2) 1 calc R U P C 2
H1AC H 0.2552 -0.0480 0.2722 0.073 Uiso 0.40(2) 1 calc R U P C 2
C110 C 0.8539(3) -0.20287(12) 0.06286(13) 0.0656(11) Uani 1 1 d D U . . .
H110 H 0.8609 -0.2232 0.0396 0.079 Uiso 0.6735 1 calc R U P G 1
H11G H 0.7993 -0.2275 0.0594 0.079 Uiso 0.3265 1 calc R U P G 2
C1B C 0.3399(10) 0.1549(4) 0.2641(3) 0.028(2) Uani 0.501(6) 1 d . . P B 2
B2 B 0.6429(3) 0.10260(14) 0.02058(10) 0.0400(8) Uani 1 1 d . . . . .
C112 C 0.4936(3) -0.06920(15) 0.25003(11) 0.0626(11) Uani 1 1 d . . . . .
H11H H 0.4290 -0.0564 0.2356 0.094 Uiso 1 1 calc R U . . .
H11I H 0.4824 -0.0841 0.2748 0.094 Uiso 1 1 calc R U . . .
H11J H 0.5196 -0.0927 0.2334 0.094 Uiso 1 1 calc R U . . .
C113 C 0.7644(3) 0.19004(11) 0.45726(11) 0.0553(9) Uani 1 1 d . . . . .
H113 H 0.7742 0.2096 0.4821 0.066 Uiso 1 1 calc R U . . .
C1C C 0.3857(9) 0.1238(4) 0.2936(3) 0.033(2) Uani 0.501(6) 1 d D U P B 2
H1C H 0.3442 0.1006 0.3028 0.040 Uiso 0.501(6) 1 calc R U P B 2
C115 C 1.2678(3) 0.04035(19) 0.21221(12) 0.0495(12) Uani 0.7238 1 d . . P F 1
H11K H 1.2323 0.0626 0.2269 0.074 Uiso 0.7238 1 calc R U P F 1
H11L H 1.3359 0.0338 0.2277 0.074 Uiso 0.7238 1 calc R U P F 1
H11M H 1.2288 0.0109 0.2078 0.074 Uiso 0.7238 1 calc R U P F 1
C116 C 0.5365(3) 0.06636(16) -0.06413(10) 0.0629(11) Uani 1 1 d . . . . .
H11N H 0.4750 0.0784 -0.0556 0.094 Uiso 1 1 calc R U . . .
H11O H 0.5171 0.0487 -0.0891 0.094 Uiso 1 1 calc R U . . .
H11P H 0.5806 0.0928 -0.0683 0.094 Uiso 1 1 calc R U . . .
C117 C 0.4077(5) 0.3260(2) 0.1906(2) 0.0452(18) Uani 0.499(6) 1 d . . P B 1
H11A H 0.4204 0.3461 0.2144 0.068 Uiso 0.499(6) 1 calc R U P B 1
H11B H 0.3972 0.3457 0.1667 0.068 Uiso 0.499(6) 1 calc R U P B 1
H11C H 0.4665 0.3052 0.1906 0.068 Uiso 0.499(6) 1 calc R U P B 1
C118 C 1.0003(3) 0.08504(13) 0.26406(10) 0.0562(9) Uani 1 1 d . . . . .
H11D H 0.9619 0.1043 0.2801 0.084 Uiso 1 1 calc R U . . .
H11E H 1.0082 0.1025 0.2401 0.084 Uiso 1 1 calc R U . . .
H11F H 1.0677 0.0777 0.2797 0.084 Uiso 1 1 calc R U . . .
C119 C 0.9604(5) -0.1952(2) 0.0883(2) 0.079(2) Uani 0.6735 1 d D . P G 1
H11Q H 1.0048 -0.1801 0.0721 0.119 Uiso 0.6735 1 calc R U P G 1
H11R H 0.9895 -0.2257 0.0980 0.119 Uiso 0.6735 1 calc R U P G 1
H11S H 0.9547 -0.1749 0.1111 0.119 Uiso 0.6735 1 calc R U P G 1
C2J C 0.2273(6) 0.1562(3) 0.2501(3) 0.0430(19) Uani 0.501(6) 1 d . . P B 2
H2JA H 0.2019 0.1880 0.2539 0.065 Uiso 0.501(6) 1 calc R U P B 2
H2JB H 0.1946 0.1336 0.2655 0.065 Uiso 0.501(6) 1 calc R U P B 2
H2JC H 0.2113 0.1479 0.2218 0.065 Uiso 0.501(6) 1 calc R U P B 2
C121 C 0.1895(5) 0.2371(2) 0.1504(2) 0.0342(15) Uani 0.499(6) 1 d . . P B 1
H12A H 0.1874 0.2094 0.1332 0.051 Uiso 0.499(6) 1 calc R U P B 1
H12B H 0.1441 0.2615 0.1368 0.051 Uiso 0.499(6) 1 calc R U P B 1
H12C H 0.1672 0.2282 0.1752 0.051 Uiso 0.499(6) 1 calc R U P B 1
C122 C 0.6566(4) 0.19582(14) 0.43700(18) 0.1021(18) Uani 1 1 d . . . . .
H12D H 0.6448 0.2286 0.4283 0.153 Uiso 1 1 calc R U . . .
H12E H 0.6112 0.1877 0.4555 0.153 Uiso 1 1 calc R U . . .
H12F H 0.6427 0.1750 0.4137 0.153 Uiso 1 1 calc R U . . .
O7 O 0.3287(5) 0.2869(2) 0.26251(13) 0.0575(17) Uani 0.499(6) 1 d . . P B 1
C1E C 0.1819(12) -0.0045(9) 0.3546(4) 0.065(5) Uani 0.40(2) 1 d . . P C 2
H1EA H 0.1702 -0.0190 0.3795 0.097 Uiso 0.40(2) 1 calc R U P C 2
H1EB H 0.1185 0.0099 0.3407 0.097 Uiso 0.40(2) 1 calc R U P C 2
H1EC H 0.2348 0.0198 0.3608 0.097 Uiso 0.40(2) 1 calc R U P C 2
C124 C 1.2209(7) -0.2582(3) 0.39125(19) 0.073(3) Uani 0.5228 1 d D . P A 1
H12J H 1.1613 -0.2523 0.4036 0.109 Uiso 0.5228 1 calc R U P A 1
H12K H 1.2672 -0.2311 0.3958 0.109 Uiso 0.5228 1 calc R U P A 1
H12L H 1.2565 -0.2865 0.4031 0.109 Uiso 0.5228 1 calc R U P A 1
C125 C 0.3140(5) 0.29653(18) 0.19099(15) 0.0227(13) Uani 0.499(6) 1 d . . P B 1
O8 O 0.2562(5) 0.26306(19) 0.25338(15) 0.0587(19) Uani 0.501(6) 1 d . . P B 2
C126 C 1.0640(7) -0.3136(3) 0.3152(3) 0.051(2) Uani 0.4772 1 d D . P A 2
H12M H 1.0832 -0.3448 0.3264 0.077 Uiso 0.4772 1 calc R U P A 2
H12N H 1.0637 -0.3140 0.2865 0.077 Uiso 0.4772 1 calc R U P A 2
H12O H 0.9958 -0.3054 0.3199 0.077 Uiso 0.4772 1 calc R U P A 2
C127 C 0.2517(6) 0.2776(3) 0.18322(19) 0.043(2) Uani 0.501(6) 1 d . . P B 2
O9 O 0.4414(6) 0.1960(2) 0.16666(17) 0.0489(16) Uani 0.501(6) 1 d D . P B 2
C128 C 1.1474(7) -0.2773(3) 0.38015(19) 0.053(2) Uani 0.4772 1 d D . P A 2
H12P H 1.0789 -0.2805 0.3864 0.079 Uiso 0.4772 1 calc R U P A 2
H12Q H 1.1779 -0.2476 0.3912 0.079 Uiso 0.4772 1 calc R U P A 2
H12R H 1.1901 -0.3037 0.3918 0.079 Uiso 0.4772 1 calc R U P A 2
C129 C 0.4197(6) 0.3045(3) 0.1662(3) 0.063(2) Uani 0.501(6) 1 d . . P B 2
H12G H 0.4756 0.2946 0.1530 0.095 Uiso 0.501(6) 1 calc R U P B 2
H12H H 0.4453 0.3082 0.1948 0.095 Uiso 0.501(6) 1 calc R U P B 2
H12I H 0.3919 0.3346 0.1550 0.095 Uiso 0.501(6) 1 calc R U P B 2
N16 N 0.2911(6) 0.2541(3) 0.2222(2) 0.0360(16) Uani 0.501(6) 1 d D . P B 2
C130 C 1.1868(6) -0.2655(3) 0.3473(2) 0.050(2) Uani 0.5228 1 d D U P A 1
C131 C 0.1509(6) 0.2516(3) 0.1658(3) 0.059(2) Uani 0.501(6) 1 d . . P B 2
H13A H 0.1047 0.2529 0.1851 0.088 Uiso 0.501(6) 1 calc R U P B 2
H13B H 0.1658 0.2186 0.1606 0.088 Uiso 0.501(6) 1 calc R U P B 2
H13C H 0.1185 0.2669 0.1410 0.088 Uiso 0.501(6) 1 calc R U P B 2
C132 C 1.0986(7) -0.3024(4) 0.3399(4) 0.091(4) Uani 0.5228 1 d D U P A 1
H13G H 1.1226 -0.3323 0.3528 0.137 Uiso 0.5228 1 calc R U P A 1
H13H H 1.0769 -0.3074 0.3112 0.137 Uiso 0.5228 1 calc R U P A 1
H13I H 1.0409 -0.2906 0.3512 0.137 Uiso 0.5228 1 calc R U P A 1
O10 O 1.0887(8) -0.1935(3) 0.3431(2) 0.097(3) Uani 0.5228 1 d . . P A 1
N17 N 1.1062(7) -0.2293(4) 0.3187(3) 0.036(2) Uani 0.4772 1 d D . P A 2
O11 O 1.0343(6) -0.2075(2) 0.3307(2) 0.0500(18) Uani 0.4772 1 d . . P A 2
N18 N 1.1466(7) -0.2201(4) 0.3276(2) 0.042(2) Uani 0.5228 1 d D . P A 1
C133 C 1.2728(9) 0.0113(5) 0.1786(4) 0.053(3) Uani 0.2762 1 d . U P F 2
H13J H 1.2143 0.0042 0.1912 0.080 Uiso 0.2762 1 calc R U P F 2
H13K H 1.3357 0.0008 0.1960 0.080 Uiso 0.2762 1 calc R U P F 2
H13L H 1.2650 -0.0050 0.1529 0.080 Uiso 0.2762 1 calc R U P F 2
C134 C 1.2854(8) 0.0873(4) 0.2124(2) 0.053(3) Uani 0.2762 1 d D . P F 2
H13M H 1.3415 0.0738 0.2318 0.080 Uiso 0.2762 1 calc R U P F 2
H13N H 1.2212 0.0835 0.2221 0.080 Uiso 0.2762 1 calc R U P F 2
H13O H 1.2983 0.1209 0.2088 0.080 Uiso 0.2762 1 calc R U P F 2
C135 C 0.2963(7) 0.2557(4) 0.1599(3) 0.0250(19) Uani 0.499(6) 1 d . . P B 1
C136 C 0.3376(6) 0.2679(2) 0.12176(19) 0.0348(15) Uiso 0.499(6) 1 d . . P B 1
H13D H 0.4092 0.2775 0.1290 0.052 Uiso 0.499(6) 1 calc R U P B 1
H13E H 0.2975 0.2937 0.1077 0.052 Uiso 0.499(6) 1 calc R U P B 1
H13F H 0.3323 0.2401 0.1044 0.052 Uiso 0.499(6) 1 calc R U P B 1
H1 H 0.864(2) -0.1561(10) 0.4919(8) 0.033(7) Uiso 1 1 d . . . . .
H2 H 0.600(2) 0.1255(10) -0.0021(8) 0.035(8) Uiso 1 1 d . . . . .
C137 C 1.2404(6) -0.2827(2) 0.3206(2) 0.0434(18) Uiso 0.4772 1 d D U P A 2
C138 C 1.3261(7) -0.2565(4) 0.3497(3) 0.071(3) Uani 0.4772 1 d D . P A 2
H13P H 1.2990 -0.2269 0.3585 0.106 Uiso 0.4772 1 calc R U P A 2
H13Q H 1.3829 -0.2495 0.3361 0.106 Uiso 0.4772 1 calc R U P A 2
H13R H 1.3502 -0.2765 0.3730 0.106 Uiso 0.4772 1 calc R U P A 2
C139 C 0.9269(10) -0.2164(5) 0.0347(4) 0.087(4) Uiso 0.3265 1 d D . P G 2
H13S H 0.8880 -0.2308 0.0105 0.131 Uiso 0.3265 1 calc DR U P G 2
H13T H 0.9776 -0.2389 0.0481 0.131 Uiso 0.3265 1 calc R U P G 2
H13U H 0.9616 -0.1881 0.0275 0.131 Uiso 0.3265 1 calc R U P G 2
N19 N 0.3814(12) 0.2234(6) 0.1811(5) 0.027(3) Uani 0.501(6) 1 d D U P B 2
N20 N 1.2365(4) -0.24718(17) 0.28761(15) 0.0210(12) Uiso 0.4772 1 d D U P A 2
O27 O 1.2826(4) -0.25067(18) 0.25854(15) 0.0334(13) Uiso 0.4772 1 d D . P A 2
C140 C 1.2673(5) -0.2768(2) 0.32266(18) 0.0348(15) Uiso 0.5228 1 d D U P A 1
C141 C 1.3718(6) -0.2585(3) 0.3418(3) 0.055(2) Uani 0.5228 1 d D . P A 1
H14A H 1.4173 -0.2595 0.3223 0.083 Uiso 0.5228 1 calc R U P A 1
H14B H 1.3999 -0.2783 0.3647 0.083 Uiso 0.5228 1 calc R U P A 1
H14C H 1.3657 -0.2260 0.3506 0.083 Uiso 0.5228 1 calc R U P A 1
C142 C 1.2856(7) -0.3271(2) 0.3133(2) 0.039(2) Uiso 0.5228 1 d D . P A 1
H14D H 1.2355 -0.3369 0.2900 0.059 Uiso 0.5228 1 calc R U P A 1
H14E H 1.2788 -0.3468 0.3362 0.059 Uiso 0.5228 1 calc R U P A 1
H14F H 1.3546 -0.3304 0.3075 0.059 Uiso 0.5228 1 calc R U P A 1
C143 C 0.8935(18) -0.1991(9) 0.1066(3) 0.147(9) Uiso 0.3265 1 d D . P G 2
H14G H 0.9430 -0.1732 0.1117 0.221 Uiso 0.3265 1 calc R U P G 2
H14H H 0.9268 -0.2287 0.1164 0.221 Uiso 0.3265 1 calc R U P G 2
H14I H 0.8367 -0.1928 0.1205 0.221 Uiso 0.3265 1 calc R U P G 2
C1J C 0.2311(7) 0.1813(5) 0.2697(4) 0.098(4) Uani 0.499(6) 1 d . U P B 1
H1JA H 0.2214 0.2153 0.2723 0.148 Uiso 0.499(6) 1 calc R U P B 1
H1JB H 0.1996 0.1645 0.2894 0.148 Uiso 0.499(6) 1 calc R U P B 1
H1JC H 0.1992 0.1711 0.2428 0.148 Uiso 0.499(6) 1 calc R U P B 1
C1D C 0.3446(10) 0.1702(5) 0.2766(4) 0.051(3) Uani 0.499(6) 1 d . . P B 1
C3J C 0.3886(7) 0.1379(4) 0.3053(3) 0.042(3) Uani 0.499(6) 1 d . . P B 1
H3J H 0.3468 0.1239 0.3219 0.050 Uiso 0.499(6) 1 calc R U P B 1
C14A C 0.4130(6) 0.1926(3) 0.2547(2) 0.027(2) Uiso 0.499(6) 1 d . . P B 1
C27A C 0.371(2) 0.2236(7) 0.2228(6) 0.030(3) Uani 0.499(6) 1 d D U P B 1
C80A C 0.4063(4) -0.0445(3) 0.34801(17) 0.0317(18) Uiso 0.60(2) 1 d D . P C 1
H80A H 0.4215 -0.0223 0.3291 0.038 Uiso 0.60(2) 1 calc R U P C 1
C94A C 0.3054(6) -0.0499(4) 0.3531(3) 0.037(2) Uani 0.60(2) 1 d D U P C 1
C1F C 0.2892(8) -0.0824(5) 0.3820(3) 0.039(2) Uani 0.60(2) 1 d D U P C 1
H1F H 0.2219 -0.0880 0.3864 0.047 Uiso 0.60(2) 1 calc R U P C 1
C84A C 0.3707(4) -0.1066(5) 0.4043(4) 0.035(2) Uani 0.60(2) 1 d D U P C 1
H84A H 0.3559 -0.1272 0.4244 0.041 Uiso 0.60(2) 1 calc R U P C 1
C1G C 0.2153(7) -0.0213(5) 0.3324(3) 0.047(3) Uani 0.60(2) 1 d D . P C 1
H1G H 0.1513 -0.0393 0.3334 0.057 Uiso 0.60(2) 1 calc R U P C 1
C1H C 0.2226(18) -0.0134(9) 0.2901(5) 0.064(6) Uani 0.60(2) 1 d . U P C 1
H1HA H 0.2852 0.0041 0.2887 0.096 Uiso 0.60(2) 1 calc R U P C 1
H1HB H 0.1633 0.0048 0.2770 0.096 Uiso 0.60(2) 1 calc R U P C 1
H1HC H 0.2241 -0.0439 0.2767 0.096 Uiso 0.60(2) 1 calc R U P C 1
C1I C 0.2104(7) 0.0260(6) 0.3536(3) 0.065(3) Uani 0.60(2) 1 d . . P C 1
H1IA H 0.2048 0.0204 0.3815 0.097 Uiso 0.60(2) 1 calc R U P C 1
H1IB H 0.1508 0.0438 0.3403 0.097 Uiso 0.60(2) 1 calc R U P C 1
H1IC H 0.2726 0.0441 0.3527 0.097 Uiso 0.60(2) 1 calc R U P C 1
C60A C 0.4855(5) -0.0710(3) 0.3701(2) 0.034(2) Uiso 0.60(2) 1 d D U P C 1
H60A H 0.5523 -0.0666 0.3648 0.041 Uiso 0.60(2) 1 calc R U P C 1

loop_
_atom_site_aniso_label
_atom_site_aniso_U_11
_atom_site_aniso_U_22
_atom_site_aniso_U_33
_atom_site_aniso_U_23
_atom_site_aniso_U_13
_atom_site_aniso_U_12
Zn2 0.0310(2) 0.02638(19) 0.01942(17) 0.00317(14) 0.00529(14) 0.00598(14)
Zn1 0.02084(19) 0.0324(2) 0.02210(18) 0.00012(14) 0.00424(13) 0.00117(14)
O1 0.0319(10) 0.0300(10) 0.0208(9) 0.0054(7) 0.0072(7) 0.0069(8)
O2 0.0233(9) 0.0283(9) 0.0205(9) 0.0013(7) 0.0057(7) 0.0002(7)
O3 0.0234(9) 0.0292(10) 0.0241(9) 0.0005(7) 0.0097(7) 0.0034(7)
O4 0.0318(10) 0.0289(10) 0.0217(9) 0.0041(7) 0.0089(7) 0.0078(8)
N1 0.0380(14) 0.0303(12) 0.0276(12) 0.0076(10) 0.0103(10) 0.0132(10)
N2 0.0364(13) 0.0361(13) 0.0244(11) 0.0086(10) 0.0080(10) 0.0123(10)
C1 0.0314(15) 0.0221(13) 0.0299(14) -0.0018(11) 0.0132(11) 0.0009(10)
N3 0.0232(12) 0.0328(12) 0.0294(12) 0.0101(10) 0.0074(9) 0.0087(9)
N4 0.0247(13) 0.0511(15) 0.0278(12) 0.0068(11) 0.0048(9) 0.0118(10)
C2 0.0194(13) 0.0273(14) 0.0238(13) -0.0012(10) 0.0027(10) 0.0008(10)
N6 0.0405(14) 0.0263(12) 0.0229(11) 0.0042(9) 0.0107(10) 0.0051(10)
N7 0.0349(13) 0.0286(12) 0.0242(11) 0.0056(9) 0.0085(9) 0.0100(9)
C3 0.0258(14) 0.0283(14) 0.0207(12) -0.0031(10) 0.0028(10) 0.0009(10)
N8 0.0451(15) 0.0276(12) 0.0272(12) 0.0074(10) 0.0126(10) 0.0088(10)
C4 0.0280(15) 0.0356(15) 0.0291(14) 0.0126(12) 0.0107(11) 0.0052(11)
N9 0.035(6) 0.021(4) 0.037(5) 0.010(3) 0.016(4) 0.009(4)
C5 0.0305(15) 0.0327(15) 0.0217(13) 0.0067(11) 0.0080(11) 0.0024(11)
N10 0.0224(12) 0.0422(14) 0.0244(11) -0.0001(10) 0.0038(9) 0.0048(10)
N11 0.0223(13) 0.0707(18) 0.0261(12) -0.0024(12) 0.0071(10) 0.0022(11)
N12 0.0315(13) 0.0382(14) 0.0306(12) 0.0124(10) 0.0081(10) 0.0139(10)
C6 0.0249(14) 0.0214(13) 0.0250(13) -0.0040(10) 0.0082(10) -0.0044(10)
C7 0.0248(14) 0.0257(13) 0.0271(13) -0.0044(11) 0.0095(11) -0.0032(10)
C8 0.0314(15) 0.0215(13) 0.0224(12) 0.0003(10) 0.0123(10) -0.0018(10)
C9 0.0234(13) 0.0220(13) 0.0263(13) -0.0013(10) 0.0097(10) -0.0027(10)
C10 0.0208(13) 0.0316(14) 0.0259(13) -0.0095(11) 0.0031(10) 0.0002(10)
C11 0.0293(15) 0.0364(16) 0.0272(14) -0.0058(12) 0.0068(11) -0.0037(12)
C12 0.0279(14) 0.0255(14) 0.0265(13) 0.0034(11) 0.0107(11) 0.0054(10)
N13 0.0330(13) 0.0323(13) 0.0226(11) 0.0022(9) 0.0065(9) 0.0080(9)
C13 0.0231(14) 0.0299(14) 0.0252(13) -0.0016(11) 0.0048(10) 0.0005(10)
C15 0.0269(14) 0.0328(15) 0.0274(14) -0.0017(11) 0.0048(11) 0.0047(11)
C16B 0.0548(19) 0.0217(14) 0.0378(16) 0.0051(12) 0.0236(14) 0.0082(12)
C17 0.0222(14) 0.0376(16) 0.0306(14) -0.0106(12) 0.0052(11) 0.0000(11)
C18 0.0299(14) 0.0203(13) 0.0262(13) 0.0008(10) 0.0093(11) -0.0012(10)
C19 0.0361(16) 0.0268(14) 0.0345(15) 0.0028(12) 0.0202(12) 0.0044(11)
C20 0.0276(15) 0.0297(14) 0.0298(14) -0.0009(11) 0.0035(11) 0.0052(11)
C21 0.0194(13) 0.0337(15) 0.0275(13) -0.0084(11) 0.0062(10) -0.0032(10)
C22 0.0268(14) 0.0292(14) 0.0267(13) -0.0009(11) 0.0123(11) 0.0001(11)
C23 0.0251(15) 0.0411(16) 0.0273(14) -0.0088(12) 0.0059(11) -0.0017(11)
C24 0.0246(14) 0.0205(13) 0.0220(12) -0.0024(10) 0.0070(10) -0.0069(10)
C25 0.0281(14) 0.0216(13) 0.0290(14) 0.0004(11) 0.0117(11) 0.0004(10)
C26 0.0340(16) 0.0326(15) 0.0284(14) -0.0033(12) 0.0106(11) -0.0005(12)
C27B 0.033(6) 0.024(4) 0.028(6) 0.015(4) 0.014(4) 0.013(4)
C28 0.0223(15) 0.0427(17) 0.0351(15) 0.0001(13) 0.0033(11) 0.0076(12)
C29 0.0242(15) 0.0492(18) 0.0280(14) -0.0091(13) 0.0079(11) -0.0001(12)
C30 0.0254(15) 0.0373(16) 0.0246(13) -0.0013(11) 0.0057(11) 0.0025(11)
C31 0.0388(17) 0.0417(17) 0.0217(13) -0.0058(12) 0.0094(11) -0.0103(13)
C32 0.0231(14) 0.0371(16) 0.0232(13) -0.0019(11) 0.0040(10) 0.0000(11)
C33 0.0311(16) 0.0491(19) 0.0264(14) 0.0044(13) 0.0045(11) 0.0123(13)
O6 0.061(4) 0.031(3) 0.046(3) 0.003(2) 0.027(3) 0.020(3)
C34 0.0289(15) 0.0263(14) 0.0221(13) 0.0038(10) 0.0065(10) 0.0020(11)
C35 0.0293(15) 0.0354(15) 0.0336(15) 0.0162(12) 0.0102(12) 0.0093(12)
C36 0.0185(14) 0.0544(19) 0.0315(15) -0.0019(13) 0.0082(11) -0.0051(12)
C37 0.0239(14) 0.0360(16) 0.0342(15) -0.0070(12) 0.0123(11) -0.0034(11)
C38 0.0471(19) 0.0210(14) 0.0335(15) 0.0049(11) 0.0182(13) 0.0088(12)
C39 0.0367(17) 0.0423(17) 0.0345(16) 0.0019(13) 0.0081(13) -0.0036(13)
C40 0.0471(19) 0.0220(14) 0.0422(16) 0.0082(12) 0.0286(14) 0.0073(12)
C41 0.0424(18) 0.0320(16) 0.0355(15) 0.0062(12) 0.0154(13) 0.0169(13)
C42 0.0388(17) 0.0394(17) 0.0367(16) -0.0009(13) 0.0205(13) 0.0042(13)
C43 0.0372(16) 0.0255(14) 0.0267(13) 0.0057(11) 0.0164(11) 0.0037(11)
N14 0.0219(12) 0.0576(16) 0.0261(12) -0.0037(11) 0.0052(9) 0.0000(11)
C44 0.0318(15) 0.0358(15) 0.0217(13) -0.0021(11) 0.0077(11) -0.0047(11)
C45 0.0494(19) 0.0224(14) 0.0390(16) 0.0046(12) 0.0199(14) 0.0038(12)
C46 0.0433(19) 0.0375(17) 0.061(2) 0.0146(15) 0.0253(16) -0.0007(14)
C47 0.0326(16) 0.0490(18) 0.0434(17) -0.0156(14) 0.0176(13) -0.0193(13)
C48 0.0352(17) 0.0421(17) 0.0384(16) 0.0161(13) 0.0174(13) 0.0169(13)
N15 0.034(4) 0.035(4) 0.020(3) 0.003(2) 0.000(3) -0.002(3)
C49 0.0221(14) 0.0395(16) 0.0315(14) -0.0099(12) 0.0048(11) 0.0007(11)
C50 0.0311(15) 0.0354(15) 0.0290(14) 0.0095(12) 0.0127(11) 0.0080(12)
C51 0.0268(16) 0.0437(17) 0.0409(16) -0.0005(13) 0.0125(12) -0.0092(12)
C52 0.0337(17) 0.061(2) 0.0362(16) -0.0188(15) 0.0142(13) -0.0177(14)
C53 0.0351(16) 0.0317(15) 0.0377(16) 0.0066(12) 0.0116(13) -0.0045(12)
C54 0.0237(15) 0.0365(16) 0.0441(17) -0.0014(13) 0.0125(12) -0.0014(11)
C55 0.0499(19) 0.0326(16) 0.0307(15) -0.0046(12) 0.0127(13) 0.0009(13)
C56 0.0216(14) 0.0367(16) 0.0275(14) 0.0038(11) 0.0044(10) -0.0007(11)
C57 0.0447(18) 0.0294(15) 0.0275(14) -0.0057(11) 0.0170(12) -0.0038(12)
C58 0.0407(17) 0.0433(17) 0.0345(15) 0.0132(13) 0.0206(13) 0.0149(13)
C59 0.0290(14) 0.0279(14) 0.0220(13) 0.0048(11) 0.0063(10) 0.0022(11)
C61 0.171(5) 0.036(2) 0.109(4) 0.010(2) 0.086(4) 0.007(3)
C62 0.0356(16) 0.0207(13) 0.0275(13) 0.0023(11) 0.0132(11) 0.0015(11)
C63 0.0339(16) 0.0230(13) 0.0294(14) 0.0006(11) 0.0134(11) 0.0063(11)
C64 0.0254(15) 0.0581(19) 0.0279(14) 0.0001(13) 0.0014(11) -0.0078(13)
C65 0.0340(16) 0.0279(15) 0.0375(16) 0.0008(12) 0.0100(12) 0.0012(12)
C66 0.0299(16) 0.0407(17) 0.0334(15) 0.0072(12) 0.0082(12) 0.0003(12)
C67 0.0306(17) 0.0548(19) 0.0406(17) 0.0011(14) 0.0152(13) -0.0045(14)
C68 0.0299(15) 0.0346(15) 0.0342(15) 0.0063(12) 0.0160(12) -0.0024(11)
C69 0.051(2) 0.061(2) 0.0316(16) 0.0153(15) 0.0022(14) 0.0128(16)
C70 0.0422(18) 0.0362(16) 0.0417(17) 0.0074(13) 0.0112(13) 0.0137(13)
C71 0.0446(17) 0.0338(16) 0.0279(14) -0.0055(12) 0.0167(12) -0.0010(12)
C72 0.061(2) 0.0441(19) 0.0492(19) 0.0186(15) 0.0165(16) 0.0229(16)
C73 0.053(2) 0.0299(16) 0.0500(19) -0.0061(14) 0.0134(15) -0.0039(14)
C74 0.0373(17) 0.0275(15) 0.0392(16) 0.0117(12) 0.0087(13) -0.0055(12)
C75 0.0297(16) 0.0529(19) 0.0202(13) -0.0002(12) 0.0019(11) 0.0015(13)
C76 0.060(2) 0.0381(18) 0.0435(18) -0.0148(14) 0.0200(15) -0.0058(15)
C77 0.0422(18) 0.0278(15) 0.0420(17) 0.0131(13) 0.0053(13) -0.0022(12)
C78 0.0473(19) 0.0411(18) 0.0305(15) -0.0097(13) 0.0087(13) -0.0101(14)
C79 0.0323(17) 0.057(2) 0.0496(19) 0.0093(16) 0.0071(14) 0.0171(14)
C81 0.0353(18) 0.0420(18) 0.0525(19) 0.0190(15) 0.0091(14) 0.0021(13)
C82 0.0380(17) 0.057(2) 0.0363(16) 0.0186(14) 0.0182(13) 0.0077(14)
C83 0.057(2) 0.0331(17) 0.0344(16) -0.0038(13) 0.0100(14) -0.0034(14)
C84B 0.038(5) 0.035(7) 0.036(6) 0.011(5) 0.006(4) -0.009(4)
C85 0.048(2) 0.0428(19) 0.0491(19) -0.0096(15) 0.0140(15) -0.0125(15)
C86 0.058(2) 0.0317(16) 0.0489(19) 0.0049(14) 0.0123(16) 0.0143(14)
C87 0.0377(17) 0.0448(18) 0.0311(15) 0.0055(13) 0.0061(12) 0.0011(13)
C88 0.061(2) 0.0330(16) 0.0371(16) -0.0010(13) 0.0208(15) -0.0072(14)
C89 0.051(2) 0.061(2) 0.0495(19) 0.0208(16) 0.0326(16) 0.0302(17)
C90 0.053(8) 0.033(6) 0.034(4) 0.018(4) 0.019(5) 0.014(4)
C91 0.0331(17) 0.073(2) 0.0328(16) -0.0153(16) 0.0097(13) -0.0184(16)
C92 0.056(2) 0.062(2) 0.0401(18) -0.0208(16) 0.0232(15) -0.0231(17)
C93 0.0212(15) 0.071(2) 0.0246(14) -0.0174(14) 0.0104(11) -0.0181(13)
C94B 0.022(4) 0.044(7) 0.025(5) 0.003(5) -0.004(3) -0.008(4)
C95 0.027(2) 0.059(3) 0.040(2) -0.002(2) -0.0018(18) 0.0066(19)
C96 0.075(7) 0.028(5) 0.033(5) 0.016(4) 0.020(5) 0.022(5)
C97 0.063(2) 0.0291(16) 0.0326(15) 0.0026(12) 0.0215(15) -0.0016(14)
C98 0.054(2) 0.049(2) 0.057(2) -0.0192(17) 0.0202(17) -0.0220(16)
C99 0.083(3) 0.0376(19) 0.055(2) 0.0170(16) 0.0261(19) 0.0026(17)
B1 0.044(2) 0.0335(18) 0.0289(16) 0.0096(14) 0.0122(14) 0.0142(15)
C14 0.030(5) 0.072(10) 0.016(5) -0.009(6) 0.003(4) 0.013(6)
C101 0.058(2) 0.0436(18) 0.0334(16) 0.0047(13) 0.0217(14) 0.0119(15)
C102 0.0155(15) 0.094(3) 0.0229(14) 0.0010(15) 0.0034(11) -0.0067(15)
C104 0.133(6) 0.051(4) 0.075(4) -0.008(3) 0.037(4) -0.014(4)
C16 0.037(6) 0.037(7) 0.029(5) 0.007(5) 0.005(4) -0.014(5)
C106 0.052(2) 0.053(2) 0.078(3) 0.037(2) -0.0084(18) -0.0110(17)
C107 0.069(2) 0.041(2) 0.066(2) -0.0255(18) 0.0292(19) -0.0220(17)
C1A 0.039(8) 0.092(14) 0.014(6) 0.009(7) -0.001(5) 0.026(8)
C110 0.087(3) 0.0328(19) 0.081(3) -0.0201(18) 0.026(2) -0.0054(18)
C1B 0.033(4) 0.023(4) 0.030(5) 0.005(3) 0.006(4) 0.000(3)
B2 0.0243(18) 0.064(2) 0.0314(17) 0.0171(17) 0.0044(13) 0.0137(16)
C112 0.046(2) 0.085(3) 0.056(2) 0.013(2) 0.0086(17) -0.0287(19)
C113 0.078(3) 0.0284(17) 0.062(2) -0.0057(15) 0.0197(19) 0.0043(16)
C1C 0.039(4) 0.028(4) 0.034(4) 0.004(3) 0.008(3) 0.002(3)
C115 0.033(2) 0.083(4) 0.031(2) 0.006(2) 0.0021(18) 0.006(2)
C116 0.0306(19) 0.121(3) 0.0341(18) 0.002(2) -0.0015(14) 0.0042(19)
C117 0.045(4) 0.026(3) 0.067(5) 0.003(3) 0.017(3) -0.003(3)
C118 0.053(2) 0.059(2) 0.051(2) 0.0191(17) -0.0064(16) -0.0222(17)
C119 0.099(5) 0.033(3) 0.093(5) 0.003(3) -0.012(4) 0.009(3)
C2J 0.032(4) 0.030(4) 0.065(5) 0.015(3) 0.004(3) 0.003(3)
C121 0.034(4) 0.033(3) 0.032(3) -0.006(3) -0.004(3) 0.007(3)
C122 0.094(4) 0.035(2) 0.163(5) 0.015(3) -0.014(3) 0.012(2)
O7 0.081(4) 0.062(3) 0.029(3) -0.010(2) 0.007(2) 0.004(3)
C1E 0.045(7) 0.101(14) 0.042(6) 0.005(7) -0.008(5) 0.041(9)
C124 0.086(7) 0.094(7) 0.043(4) 0.027(4) 0.023(4) 0.039(5)
C125 0.027(3) 0.016(3) 0.025(3) 0.004(2) 0.003(2) -0.002(2)
O8 0.088(5) 0.053(3) 0.044(3) 0.009(2) 0.037(3) 0.030(3)
C126 0.055(6) 0.033(4) 0.068(6) 0.010(4) 0.017(4) -0.009(4)
C127 0.059(5) 0.037(4) 0.035(3) 0.012(3) 0.010(3) 0.023(4)
O9 0.070(5) 0.044(4) 0.040(3) 0.004(2) 0.029(3) 0.026(3)
C128 0.075(6) 0.057(5) 0.031(4) 0.017(3) 0.024(4) 0.022(4)
C129 0.061(5) 0.050(5) 0.085(6) 0.033(5) 0.029(4) 0.008(4)
N16 0.045(4) 0.036(4) 0.031(3) 0.005(3) 0.015(3) 0.017(3)
C130 0.063(6) 0.052(6) 0.036(5) 0.021(4) 0.016(4) 0.031(4)
C131 0.054(5) 0.068(6) 0.051(5) 0.014(4) 0.001(4) 0.000(4)
C132 0.059(6) 0.080(7) 0.139(10) 0.076(8) 0.028(6) 0.001(5)
O10 0.147(9) 0.105(7) 0.047(4) 0.006(4) 0.037(5) 0.078(6)
N17 0.054(7) 0.023(4) 0.033(4) 0.006(3) 0.016(4) 0.017(4)
O11 0.081(5) 0.038(3) 0.042(4) 0.012(3) 0.039(3) 0.032(3)
N18 0.051(6) 0.048(5) 0.030(4) 0.003(3) 0.017(4) 0.020(4)
C133 0.042(7) 0.065(7) 0.044(7) -0.014(6) -0.014(5) 0.016(6)
C134 0.045(7) 0.064(9) 0.044(7) -0.012(6) -0.009(5) -0.005(6)
C135 0.032(6) 0.020(4) 0.023(3) 0.009(3) 0.005(4) 0.002(3)
C138 0.038(6) 0.096(8) 0.079(7) 0.037(6) 0.013(6) 0.006(6)
N19 0.035(6) 0.029(5) 0.021(4) 0.005(3) 0.014(4) 0.008(4)
C141 0.030(5) 0.062(5) 0.067(6) 0.029(4) -0.012(4) -0.010(4)
C1J 0.038(5) 0.149(11) 0.115(9) 0.097(8) 0.032(6) 0.028(6)
C1D 0.029(5) 0.074(10) 0.052(8) 0.034(6) 0.014(5) 0.014(6)
C3J 0.025(4) 0.061(8) 0.044(6) 0.035(5) 0.017(4) 0.010(4)
C27A 0.030(5) 0.037(5) 0.024(5) 0.006(4) 0.009(4) 0.004(4)
C94A 0.034(3) 0.051(5) 0.025(3) -0.004(3) 0.004(2) -0.003(3)
C1F 0.029(3) 0.056(6) 0.033(4) -0.004(4) 0.004(2) -0.011(4)
C84A 0.041(4) 0.041(6) 0.023(4) 0.004(4) 0.008(3) -0.014(3)
C1G 0.023(3) 0.092(8) 0.025(4) -0.024(5) 0.000(2) 0.016(5)
C1H 0.051(7) 0.089(10) 0.052(8) -0.015(5) 0.010(5) 0.015(6)
C1I 0.054(5) 0.093(8) 0.042(4) -0.010(5) -0.009(3) 0.032(5)

loop_
_atom_type_symbol
_atom_type_description
_atom_type_scat_dispersion_real
_atom_type_scat_dispersion_imag
_atom_type_scat_source
C C 0.0181 0.0091 'International Tables Vol C Tables 4.2.6.8 and 6.1.1.4'
H H 0.0000 0.0000 'International Tables Vol C Tables 4.2.6.8 and 6.1.1.4'
B B 0.0090 0.0039 'International Tables Vol C Tables 4.2.6.8 and 6.1.1.4'
N N 0.0311 0.0180 'International Tables Vol C Tables 4.2.6.8 and 6.1.1.4'
O O 0.0492 0.0322 'International Tables Vol C Tables 4.2.6.8 and 6.1.1.4'
Zn Zn -1.5491 0.6778 'International Tables Vol C Tables 4.2.6.8 and 6.1.1.4'

loop_
_geom_angle_atom_site_label_1
_geom_angle_atom_site_label_2
_geom_angle_atom_site_label_3
_geom_angle
O4 Zn2 N13 135.43(8)
O4 Zn2 N6 126.33(8)
N13 Zn2 N6 98.08(9)
O4 Zn2 O1 79.89(6)
N13 Zn2 O1 93.46(8)
N6 Zn2 O1 95.76(8)
O4 Zn2 N7 98.05(7)
N13 Zn2 N7 83.70(8)
N6 Zn2 N7 90.40(8)
O1 Zn2 N7 173.53(8)
O3 Zn1 N14 131.57(9)
O3 Zn1 N3 128.70(8)
N14 Zn1 N3 99.23(9)
O3 Zn1 O2 80.10(6)
N14 Zn1 O2 93.09(8)
N3 Zn1 O2 92.18(7)
O3 Zn1 N10 99.21(7)
N14 Zn1 N10 86.00(8)
N3 Zn1 N10 89.68(8)
O2 Zn1 N10 178.04(8)
C59 O1 Zn2 111.35(15)
C24 O2 Zn1 111.25(14)
C6 O3 Zn1 114.55(14)
C34 O4 Zn2 114.68(15)
C20 N1 N7 110.1(2)
C20 N1 B1 128.3(2)
N7 N1 B1 121.5(2)
C33 N2 N13 109.2(2)
C33 N2 B1 130.9(2)
N13 N2 B1 119.5(2)
C7 C1 C53 117.8(2)
C7 C1 C63 122.1(2)
C53 C1 C63 120.1(2)
C63 N3 N12 107.3(2)
C63 N3 Zn1 138.55(17)
N12 N3 Zn1 112.55(17)
C28 N4 N10 110.3(2)
C28 N4 B2 129.0(2)
N10 N4 B2 120.7(2)
O5 N5 C16B 126.6(5)
O5 N5 C140 116.9(5)
C16B N5 C140 111.5(5)
C26 C2 C13 117.7(2)
C26 C2 C3 122.7(2)
C13 C2 C3 119.5(2)
C57 N6 N8 106.7(2)
C57 N6 Zn2 138.58(19)
N8 N6 Zn2 113.52(17)
C3 N7 N1 106.3(2)
C3 N7 Zn2 143.20(17)
N1 N7 Zn2 109.95(15)
N7 C3 C15 109.5(2)
N7 C3 C2 124.4(2)
C15 C3 C2 126.2(2)
C97 N8 N6 109.3(2)
C97 N8 B1 130.6(2)
N6 N8 B1 120.1(2)
C5 C4 C48 119.2(2)
C5 C4 C35 123.1(2)
C48 C4 C35 117.7(2)
O6 N9 C27A 124.2(15)
O6 N9 C135 122.4(15)
C27A N9 C135 112.7(12)
C4 C5 C34 120.1(2)
C4 C5 H5 119.9
C34 C5 H5 119.9
C10 N10 N4 105.7(2)
C10 N10 Zn1 142.56(18)
N4 N10 Zn1 109.16(15)
N14 N11 C102 107.8(3)
N14 N11 B2 120.9(2)
C102 N11 B2 131.3(3)
C41 N12 N3 109.5(2)
C41 N12 B2 130.5(2)
N3 N12 B2 120.0(2)
O3 C6 C8 122.7(2)
O3 C6 C24 117.4(2)
C8 C6 C24 119.8(2)
C44 C7 C1 121.1(2)
C44 C7 H7 119.5
C1 C7 H7 119.5
C18 C8 C6 120.4(2)
C18 C8 H8 119.8
C6 C8 H8 119.8
C25 C9 C24 117.1(2)
C25 C9 C22 123.5(2)
C24 C9 C22 119.4(2)
N10 C10 C49 110.3(2)
N10 C10 C21 123.0(2)
C49 C10 C21 126.6(2)
C51 C11 C44 117.8(3)
C51 C11 C64 120.0(2)
C44 C11 C64 122.1(2)
C43 C12 C35 117.9(2)
C43 C12 C81 118.8(2)
C35 C12 C81 123.3(2)
C30 N13 N2 107.7(2)
C30 N13 Zn2 137.69(18)
N2 N13 Zn2 114.36(16)
C32 C13 C2 121.1(2)
C32 C13 H13 119.5
C2 C13 H13 119.5
C1B C14B C43 119.7(7)
C1B C14B C27B 121.0(12)
C43 C14B C27B 118.9(12)
C20 C15 C3 106.2(2)
C20 C15 H15 126.9
C3 C15 H15 126.9
N5 C16B N18 106.2(6)
N17 C16B N20 111.5(5)
N5 C16B C38 125.8(3)
N18 C16B C38 127.9(5)
N17 C16B C38 121.5(5)
N20 C16B C38 126.6(3)
C29 C17 C21 120.8(3)
C29 C17 H17 119.6
C21 C17 H17 119.6
C8 C18 C25 119.3(2)
C8 C18 C62 122.5(2)
C25 C18 C62 118.3(2)
C40 C19 C62 117.9(3)
C40 C19 C46 118.5(2)
C62 C19 C46 123.6(2)
N1 C20 C15 107.9(2)
N1 C20 C70 122.9(2)
C15 C20 C70 129.2(2)
C37 C21 C17 118.2(2)
C37 C21 C10 121.9(2)
C17 C21 C10 119.8(2)
C71 C22 C42 108.4(2)
C71 C22 C9 109.6(2)
C42 C22 C9 111.4(2)
C71 C22 C68 109.2(2)
C42 C22 C68 107.9(2)
C9 C22 C68 110.2(2)
C78 C23 C55 118.0(3)
C78 C23 C30 121.3(3)
C55 C23 C30 120.7(2)
O2 C24 C9 124.1(2)
O2 C24 C6 116.5(2)
C9 C24 C6 119.4(2)
C9 C25 C18 123.9(2)
C9 C25 H25 118.0
C18 C25 H25 118.0
C65 C26 C2 121.0(2)
C65 C26 H26 119.5
C2 C26 H26 119.5
N16 C27B N19 110.5(12)
N16 C27B C14B 126.8(15)
N19 C27B C14B 122.4(12)
N4 C28 C49 107.6(2)
N4 C28 C79 123.0(3)
C49 C28 C79 129.4(3)
C17 C29 C36 121.5(2)
C17 C29 H29 119.2
C36 C29 H29 119.2
N13 C30 C75 108.7(2)
N13 C30 C23 120.7(2)
C75 C30 C23 130.6(3)
C60B C31 C84B 127.0(8)
C60A C31 C84A 111.6(6)
C60B C31 C57 120.3(4)
C84B C31 C57 111.9(7)
C60A C31 C57 122.8(3)
C84A C31 C57 125.0(5)
C13 C32 C56 121.4(2)
C13 C32 H32 119.3
C56 C32 H32 119.3
N2 C33 C75 107.6(2)
N2 C33 C69 123.1(3)
C75 C33 C69 129.4(3)
O4 C34 C5 122.7(2)
O4 C34 C59 117.4(2)
C5 C34 C59 119.9(2)
C12 C35 C3J 118.0(5)
C12 C35 C1C 117.7(5)
C12 C35 C4 124.3(2)
C3J C35 C4 116.2(5)
C1C C35 C4 117.1(5)
C29 C36 C54 117.7(3)
C29 C36 C67 121.2(3)
C54 C36 C67 121.1(3)
C54 C37 C21 120.5(2)
C54 C37 H37 119.8
C21 C37 H37 119.8
C40 C38 C77 120.3(2)
C40 C38 C16B 119.0(2)
C77 C38 C16B 120.7(3)
C67 C39 H39A 109.5
C67 C39 H39B 109.5
H39A C39 H39B 109.5
C67 C39 H39C 109.5
H39A C39 H39C 109.5
H39B C39 H39C 109.5
C38 C40 C19 122.6(2)
C38 C40 H40 118.7
C19 C40 H40 118.7
N12 C41 C45 108.0(2)
N12 C41 C72 122.6(3)
C45 C41 C72 129.4(3)
C22 C42 H42A 109.5
C22 C42 H42B 109.5
H42A C42 H42B 109.5
C22 C42 H42C 109.5
H42A C42 H42C 109.5
H42B C42 H42C 109.5
C14A C43 C12 123.1(4)
C12 C43 C14B 122.3(3)
C12 C43 H43A 118.8
C14B C43 H43A 118.8
C14A C43 H43 118.5
C12 C43 H43 118.5
C93 N14 N11 108.2(2)
C93 N14 Zn1 138.2(2)
N11 N14 Zn1 113.36(18)
C7 C44 C11 120.8(2)
C7 C44 H44 119.6
C11 C44 H44 119.6
C41 C45 C63 106.7(3)
C41 C45 H45 126.7
C63 C45 H45 126.7
C19 C46 H46A 109.5
C19 C46 H46B 109.5
H46A C46 H46B 109.5
C19 C46 H46C 109.5
H46A C46 H46C 109.5
H46B C46 H46C 109.5
C52 C47 C92 117.1(3)
C52 C47 C93 122.4(3)
C92 C47 C93 120.5(3)
C50 C48 C4 124.6(2)
C50 C48 H48 117.7
C4 C48 H48 117.7
O7 N15 C27A 126.0(10)
O7 N15 C125 120.5(6)
C27A N15 C125 113.2(10)
C28 C49 C10 105.9(2)
C28 C49 H49 127.0
C10 C49 H49 127.0
C48 C50 C59 117.0(2)
C48 C50 C58 122.8(2)
C59 C50 C58 120.2(2)
C53 C51 C11 121.8(2)
C53 C51 H51 119.1
C11 C51 H51 119.1
C85 C52 C47 121.5(3)
C85 C52 H52 119.3
C47 C52 H52 119.3
C51 C53 C1 120.7(3)
C51 C53 H53 119.7
C1 C53 H53 119.7
C37 C54 C36 121.4(3)
C37 C54 H54 119.3
C36 C54 H54 119.3
C83 C55 C23 121.3(3)
C83 C55 H55 119.3
C23 C55 H55 119.3
C32 C56 C65 117.4(2)
C32 C56 C66 119.9(2)
C65 C56 C66 122.7(2)
N6 C57 C88 109.6(3)
N6 C57 C31 122.8(2)
C88 C57 C31 127.6(3)
C82 C58 C101 110.3(2)
C82 C58 C50 109.8(2)
C101 C58 C50 108.7(2)
C82 C58 C89 108.2(3)
C101 C58 C89 108.0(3)
C50 C58 C89 111.8(2)
O1 C59 C50 124.2(2)
O1 C59 C34 116.6(2)
C50 C59 C34 119.2(2)
C80B C60B C31 115.5(7)
C80B C60B H60B 122.2
C31 C60B H60B 122.2
C113 C61 H61A 109.5
C113 C61 H61B 109.5
H61A C61 H61B 109.5
C113 C61 H61C 109.5
H61A C61 H61C 109.5
H61B C61 H61C 109.5
C74 C62 C19 118.5(2)
C74 C62 C18 118.4(2)
C19 C62 C18 123.1(2)
N3 C63 C45 108.6(2)
N3 C63 C1 122.5(2)
C45 C63 C1 128.9(2)
C133 C64 C11 111.9(5)
C115 C64 C11 116.7(3)
C133 C64 C134 109.3(7)
C11 C64 C134 104.9(4)
C115 C64 C95 106.4(3)
C11 C64 C95 108.3(2)
C115 C64 H64 108.4
C11 C64 H64 108.4
C95 C64 H64 108.4
C133 C64 H64A 110.2
C11 C64 H64A 110.2
C134 C64 H64A 110.2
C26 C65 C56 121.4(3)
C26 C65 H65 119.3
C56 C65 H65 119.3
C118 C66 C87 110.6(3)
C118 C66 C56 113.5(2)
C87 C66 C56 111.2(2)
C118 C66 H66 107.1
C87 C66 H66 107.1
C56 C66 H66 107.1
C112 C67 C39 111.5(3)
C112 C67 C36 110.9(3)
C39 C67 C36 112.0(2)
C112 C67 H67 107.4
C39 C67 H67 107.4
C36 C67 H67 107.4
C22 C68 H68A 109.5
C22 C68 H68B 109.5
H68A C68 H68B 109.5
C22 C68 H68C 109.5
H68A C68 H68C 109.5
H68B C68 H68C 109.5
C33 C69 H69A 109.5
C33 C69 H69B 109.5
H69A C69 H69B 109.5
C33 C69 H69C 109.5
H69A C69 H69C 109.5
H69B C69 H69C 109.5
C20 C70 H70A 109.5
C20 C70 H70B 109.5
H70A C70 H70B 109.5
C20 C70 H70C 109.5
H70A C70 H70C 109.5
H70B C70 H70C 109.5
C22 C71 H71A 109.5
C22 C71 H71B 109.5
H71A C71 H71B 109.5
C22 C71 H71C 109.5
H71A C71 H71C 109.5
H71B C71 H71C 109.5
C41 C72 H72A 109.5
C41 C72 H72B 109.5
H72A C72 H72B 109.5
C41 C72 H72C 109.5
H72A C72 H72C 109.5
H72B C72 H72C 109.5
C76 C73 C83 117.9(3)
C76 C73 C113 121.4(3)
C83 C73 C113 120.7(3)
C77 C74 C62 123.9(2)
C77 C74 H74 118.1
C62 C74 H74 118.1
C33 C75 C30 106.8(2)
C33 C75 H75 126.6
C30 C75 H75 126.6
C78 C76 C73 121.3(3)
C78 C76 H76 119.3
C73 C76 H76 119.3
C74 C77 C38 116.7(3)
C74 C77 C106 121.4(3)
C38 C77 C106 121.9(3)
C76 C78 C23 120.6(3)
C76 C78 H78 119.7
C23 C78 H78 119.7
C28 C79 H79A 109.5
C28 C79 H79B 109.5
H79A C79 H79B 109.5
C28 C79 H79C 109.5
H79A C79 H79C 109.5
H79B C79 H79C 109.5
C60B C80B C94B 121.1(8)
C60B C80B H80B 119.4
C94B C80B H80B 119.4
C12 C81 H81A 109.5
C12 C81 H81B 109.5
H81A C81 H81B 109.5
C12 C81 H81C 109.5
H81A C81 H81C 109.5
H81B C81 H81C 109.5
C58 C82 H82A 109.5
C58 C82 H82B 109.5
H82A C82 H82B 109.5
C58 C82 H82C 109.5
H82A C82 H82C 109.5
H82B C82 H82C 109.5
C55 C83 C73 120.8(3)
C55 C83 H83 119.6
C73 C83 H83 119.6
C16 C84B C31 113.1(12)
C16 C84B H84B 123.5
C31 C84B H84B 123.5
C52 C85 C98 121.5(3)
C52 C85 H85 119.3
C98 C85 H85 119.3
C125 C86 H86A 109.5
C125 C86 H86B 109.5
H86A C86 H86B 109.5
C125 C86 H86C 109.5
H86A C86 H86C 109.5
H86B C86 H86C 109.5
C127 C86 H86D 109.5
C127 C86 H86E 109.5
H86D C86 H86E 109.5
C127 C86 H86F 109.5
H86D C86 H86F 109.5
H86E C86 H86F 109.5
C66 C87 H87A 109.5
C66 C87 H87B 109.5
H87A C87 H87B 109.5
C66 C87 H87C 109.5
H87A C87 H87C 109.5
H87B C87 H87C 109.5
C97 C88 C57 105.9(3)
C97 C88 H88 127.0
C57 C88 H88 127.0
C58 C89 H89A 109.5
C58 C89 H89B 109.5
H89A C89 H89B 109.5
C58 C89 H89C 109.5
H89A C89 H89C 109.5
H89B C89 H89C 109.5
N19 C90 C127 100.7(8)
N19 C90 C108 109.3(10)
C127 C90 C108 118.0(9)
N19 C90 C129 105.2(10)
C127 C90 C129 111.2(9)
C108 C90 C129 111.2(7)
C102 C91 C93 106.8(3)
C102 C91 H91 126.6
C93 C91 H91 126.6
C107 C92 C47 120.4(3)
C107 C92 H92 119.8
C47 C92 H92 119.8
N14 C93 C91 108.5(3)
N14 C93 C47 122.2(3)
C91 C93 C47 129.3(3)
C16 C94B C80B 119.4(11)
C16 C94B C14 123.0(11)
C80B C94B C14 117.6(10)
C64 C95 H95A 109.5
C64 C95 H95B 109.5
H95A C95 H95B 109.5
C64 C95 H95C 109.5
H95A C95 H95C 109.5
H95B C95 H95C 109.5
N17 C96 C137 101.2(7)
N17 C96 C126 108.3(7)
C137 C96 C126 110.2(7)
N17 C96 C128 109.3(7)
C137 C96 C128 115.8(7)
C126 C96 C128 111.3(7)
N8 C97 C88 108.4(3)
N8 C97 C99 122.8(3)
C88 C97 C99 128.8(3)
C107 C98 C85 116.7(3)
C107 C98 C110 122.2(3)
C85 C98 C110 121.1(3)
C97 C99 H99A 109.5
C97 C99 H99B 109.5
H99A C99 H99B 109.5
C97 C99 H99C 109.5
H99A C99 H99C 109.5
H99B C99 H99C 109.5
N1 B1 N2 109.0(2)
N1 B1 N8 109.0(2)
N2 B1 N8 110.8(2)
N1 B1 H1 110.3(14)
N2 B1 H1 108.4(14)
N8 B1 H1 109.2(15)
C1A C14 C94B 119.3(15)
C1A C14 C1E 112.4(17)
C94B C14 C1E 106.2(8)
C1A C14 H14 106.0
C94B C14 H14 106.0
C1E C14 H14 106.0
C58 C101 H10A 109.5
C58 C101 H10B 109.5
H10A C101 H10B 109.5
C58 C101 H10C 109.5
H10A C101 H10C 109.5
H10B C101 H10C 109.5
C91 C102 N11 108.8(3)
C91 C102 C116 131.0(3)
N11 C102 C116 120.2(3)
C137 C103 H10G 109.5
C137 C103 H10H 109.5
H10G C103 H10H 109.5
C137 C103 H10I 109.5
H10G C103 H10I 109.5
H10H C103 H10I 109.5
C110 C104 H10J 109.5
C110 C104 H10K 109.5
H10J C104 H10K 109.5
C110 C104 H10L 109.5
H10J C104 H10L 109.5
H10K C104 H10L 109.5
C84B C16 C94B 122.9(14)
C84B C16 H16 118.5
C94B C16 H16 118.5
C77 C106 H10M 109.5
C77 C106 H10N 109.5
H10M C106 H10N 109.5
C77 C106 H10O 109.5
H10M C106 H10O 109.5
H10N C106 H10O 109.5
C92 C107 C98 122.8(3)
C92 C107 H107 118.6
C98 C107 H107 118.6
C90 C108 H10D 109.5
C90 C108 H10E 109.5
H10D C108 H10E 109.5
C90 C108 H10F 109.5
H10D C108 H10F 109.5
H10E C108 H10F 109.5
C14 C1A H1AA 109.5
C14 C1A H1AB 109.5
H1AA C1A H1AB 109.5
C14 C1A H1AC 109.5
H1AA C1A H1AC 109.5
H1AB C1A H1AC 109.5
C143 C110 C98 109.9(10)
C98 C110 C119 112.8(3)
C143 C110 C139 119.7(11)
C98 C110 C139 107.1(6)
C98 C110 C104 112.2(4)
C119 C110 C104 105.9(5)
C98 C110 H110 108.6
C119 C110 H110 108.6
C104 C110 H110 108.6
C143 C110 H11G 106.4
C98 C110 H11G 106.4
C139 C110 H11G 106.4
C14B C1B C1C 117.1(10)
C14B C1B C2J 120.8(9)
C1C C1B C2J 122.1(10)
N11 B2 N4 110.9(3)
N11 B2 N12 111.4(2)
N4 B2 N12 106.5(2)
N11 B2 H2 108.4(15)
N4 B2 H2 110.9(15)
N12 B2 H2 108.7(15)
C67 C112 H11H 109.5
C67 C112 H11I 109.5
H11H C112 H11I 109.5
C67 C112 H11J 109.5
H11H C112 H11J 109.5
H11I C112 H11J 109.5
C122 C113 C73 111.2(3)
C122 C113 C61 111.3(4)
C73 C113 C61 112.3(3)
C122 C113 H113 107.3
C73 C113 H113 107.3
C61 C113 H113 107.3
C1B C1C C35 123.7(10)
C1B C1C H1C 118.1
C35 C1C H1C 118.1
C64 C115 H11K 109.5
C64 C115 H11L 109.5
H11K C115 H11L 109.5
C64 C115 H11M 109.5
H11K C115 H11M 109.5
H11L C115 H11M 109.5
C102 C116 H11N 109.5
C102 C116 H11O 109.5
H11N C116 H11O 109.5
C102 C116 H11P 109.5
H11N C116 H11P 109.5
H11O C116 H11P 109.5
C125 C117 H11A 109.5
C125 C117 H11B 109.5
H11A C117 H11B 109.5
C125 C117 H11C 109.5
H11A C117 H11C 109.5
H11B C117 H11C 109.5
C66 C118 H11D 109.5
C66 C118 H11E 109.5
H11D C118 H11E 109.5
C66 C118 H11F 109.5
H11D C118 H11F 109.5
H11E C118 H11F 109.5
C110 C119 H11Q 109.5
C110 C119 H11R 109.5
H11Q C119 H11R 109.5
C110 C119 H11S 109.5
H11Q C119 H11S 109.5
H11R C119 H11S 109.5
C1B C2J H2JA 109.5
C1B C2J H2JB 109.5
H2JA C2J H2JB 109.5
C1B C2J H2JC 109.5
H2JA C2J H2JC 109.5
H2JB C2J H2JC 109.5
C135 C121 H12A 109.5
C135 C121 H12B 109.5
H12A C121 H12B 109.5
C135 C121 H12C 109.5
H12A C121 H12C 109.5
H12B C121 H12C 109.5
C113 C122 H12D 109.5
C113 C122 H12E 109.5
H12D C122 H12E 109.5
C113 C122 H12F 109.5
H12D C122 H12F 109.5
H12E C122 H12F 109.5
C14 C1E H1EA 109.5
C14 C1E H1EB 109.5
H1EA C1E H1EB 109.5
C14 C1E H1EC 109.5
H1EA C1E H1EC 109.5
H1EB C1E H1EC 109.5
C130 C124 H12J 109.5
C130 C124 H12K 109.5
H12J C124 H12K 109.5
C130 C124 H12L 109.5
H12J C124 H12L 109.5
H12K C124 H12L 109.5
C86 C125 N15 111.8(4)
C86 C125 C117 109.1(4)
N15 C125 C117 105.8(5)
C86 C125 C135 114.7(6)
N15 C125 C135 99.4(5)
C117 C125 C135 115.4(6)
C96 C126 H12M 109.5
C96 C126 H12N 109.5
H12M C126 H12N 109.5
C96 C126 H12O 109.5
H12M C126 H12O 109.5
H12N C126 H12O 109.5
N16 C127 C86 109.7(5)
N16 C127 C90 102.3(6)
C86 C127 C90 120.0(7)
N16 C127 C131 105.4(6)
C86 C127 C131 107.4(6)
C90 C127 C131 111.1(8)
C96 C128 H12P 109.5
C96 C128 H12Q 109.5
H12P C128 H12Q 109.5
C96 C128 H12R 109.5
H12P C128 H12R 109.5
H12Q C128 H12R 109.5
C90 C129 H12G 109.5
C90 C129 H12H 109.5
H12G C129 H12H 109.5
C90 C129 H12I 109.5
H12G C129 H12I 109.5
H12H C129 H12I 109.5
O8 N16 C27B 127.1(10)
O8 N16 C127 122.4(6)
C27B N16 C127 110.3(10)
C124 C130 N18 110.3(7)
C124 C130 C140 118.0(6)
N18 C130 C140 99.4(6)
C124 C130 C132 109.5(8)
N18 C130 C132 107.8(7)
C140 C130 C132 111.1(7)
C127 C131 H13A 109.5
C127 C131 H13B 109.5
H13A C131 H13B 109.5
C127 C131 H13C 109.5
H13A C131 H13C 109.5
H13B C131 H13C 109.5
C130 C132 H13G 109.5
C130 C132 H13H 109.5
H13G C132 H13H 109.5
C130 C132 H13I 109.5
H13G C132 H13I 109.5
H13H C132 H13I 109.5
O11 N17 C16B 128.5(9)
O11 N17 C96 121.0(8)
C16B N17 C96 110.2(8)
O10 N18 C16B 123.3(9)
O10 N18 C130 121.2(8)
C16B N18 C130 113.3(8)
C64 C133 H13J 109.5
C64 C133 H13K 109.5
H13J C133 H13K 109.5
C64 C133 H13L 109.5
H13J C133 H13L 109.5
H13K C133 H13L 109.5
C64 C134 H13M 109.5
C64 C134 H13N 109.5
H13M C134 H13N 109.5
C64 C134 H13O 109.5
H13M C134 H13O 109.5
H13N C134 H13O 109.5
C121 C135 N9 106.5(9)
C121 C135 C136 111.8(8)
N9 C135 C136 110.4(9)
C121 C135 C125 115.3(8)
N9 C135 C125 100.1(9)
C136 C135 C125 112.0(7)
C135 C136 H13D 109.5
C135 C136 H13E 109.5
H13D C136 H13E 109.5
C135 C136 H13F 109.5
H13D C136 H13F 109.5
H13E C136 H13F 109.5
N20 C137 C96 105.4(6)
N20 C137 C103 111.7(6)
C96 C137 C103 115.3(7)
N20 C137 C138 94.6(6)
C96 C137 C138 109.3(6)
C103 C137 C138 117.9(8)
C137 C138 H13P 109.5
C137 C138 H13Q 109.5
H13P C138 H13Q 109.5
C137 C138 H13R 109.5
H13P C138 H13R 109.5
H13Q C138 H13R 109.5
C110 C139 H13S 109.5
C110 C139 H13T 109.5
H13S C139 H13T 109.5
C110 C139 H13U 109.5
H13S C139 H13U 109.5
H13T C139 H13U 109.5
O9 N19 C27B 126.6(15)
O9 N19 C90 122.6(14)
C27B N19 C90 110.4(11)
O27 N20 C16B 124.9(5)
O27 N20 C137 125.5(5)
C16B N20 C137 107.7(4)
C142 C140 C130 118.9(6)
C142 C140 C141 104.2(6)
C130 C140 C141 112.2(6)
C142 C140 N5 106.4(5)
C130 C140 N5 98.1(5)
C141 C140 N5 117.7(6)
C140 C141 H14A 109.5
C140 C141 H14B 109.5
H14A C141 H14B 109.5
C140 C141 H14C 109.5
H14A C141 H14C 109.5
H14B C141 H14C 109.5
C140 C142 H14D 109.5
C140 C142 H14E 109.5
H14D C142 H14E 109.5
C140 C142 H14F 109.5
H14D C142 H14F 109.5
H14E C142 H14F 109.5
C110 C143 H14G 109.5
C110 C143 H14H 109.5
H14G C143 H14H 109.5
C110 C143 H14I 109.5
H14G C143 H14I 109.5
H14H C143 H14I 109.5
C1D C1J H1JA 109.5
C1D C1J H1JB 109.5
H1JA C1J H1JB 109.5
C1D C1J H1JC 109.5
H1JA C1J H1JC 109.5
H1JB C1J H1JC 109.5
C3J C1D C14A 115.8(10)
C3J C1D C1J 121.6(10)
C14A C1D C1J 122.6(10)
C1D C3J C35 123.0(9)
C1D C3J H3J 118.5
C35 C3J H3J 118.5
C43 C14A C1D 121.1(7)
C43 C14A C27A 120.5(12)
C1D C14A C27A 118.3(13)
N9 C27A N15 106.2(13)
N9 C27A C14A 130.2(13)
N15 C27A C14A 123.6(14)
C94A C80A C60A 121.4(6)
C94A C80A H80A 119.3
C60A C80A H80A 119.3
C1F C94A C80A 116.1(8)
C1F C94A C1G 118.1(8)
C80A C94A C1G 125.7(8)
C84A C1F C94A 120.4(9)
C84A C1F H1F 119.8
C94A C1F H1F 119.8
C1F C84A C31 125.8(8)
C1F C84A H84A 117.1
C31 C84A H84A 117.1
C1H C1G C94A 110.3(12)
C1H C1G C1I 110.1(12)
C94A C1G C1I 110.4(6)
C1H C1G H1G 108.7
C94A C1G H1G 108.7
C1I C1G H1G 108.7
C1G C1H H1HA 109.5
C1G C1H H1HB 109.5
H1HA C1H H1HB 109.5
C1G C1H H1HC 109.5
H1HA C1H H1HC 109.5
H1HB C1H H1HC 109.5
C1G C1I H1IA 109.5
C1G C1I H1IB 109.5
H1IA C1I H1IB 109.5
C1G C1I H1IC 109.5
H1IA C1I H1IC 109.5
H1IB C1I H1IC 109.5
C31 C60A C80A 124.5(6)
C31 C60A H60A 117.8
C80A C60A H60A 117.8

loop_
_geom_bond_atom_site_label_1
_geom_bond_atom_site_label_2
_geom_bond_distance
Zn2 O4 1.9826(17)
Zn2 N13 2.048(2)
Zn2 N6 2.068(2)
Zn2 O1 2.1252(17)
Zn2 N7 2.192(2)
Zn1 O3 1.9713(17)
Zn1 N14 2.036(2)
Zn1 N3 2.045(2)
Zn1 O2 2.1242(17)
Zn1 N10 2.210(2)
O1 C59 1.268(3)
O2 C24 1.269(3)
O3 C6 1.300(3)
O4 C34 1.292(3)
N1 C20 1.351(3)
N1 N7 1.380(3)
N1 B1 1.543(4)
N2 C33 1.354(4)
N2 N13 1.376(3)
N2 B1 1.544(4)
C1 C7 1.394(4)
C1 C53 1.395(4)
C1 C63 1.471(4)
N3 C63 1.342(3)
N3 N12 1.379(3)
N4 C28 1.359(3)
N4 N10 1.374(3)
N4 B2 1.547(4)
N5 O5 1.321(7)
N5 C16B 1.326(6)
N5 C140 1.568(7)
C2 C26 1.391(4)
C2 C13 1.394(3)
C2 C3 1.475(3)
N6 C57 1.338(4)
N6 N8 1.376(3)
N7 C3 1.349(3)
C3 C15 1.405(4)
N8 C97 1.354(4)
N8 B1 1.546(4)
C4 C5 1.378(4)
C4 C48 1.434(4)
C4 C35 1.487(4)
N9 O6 1.275(14)
N9 C27A 1.350(10)
N9 C135 1.50(2)
C5 C34 1.408(3)
C5 H5 0.9500
N10 C10 1.344(3)
N11 N14 1.367(3)
N11 C102 1.379(4)
N11 B2 1.530(5)
N12 C41 1.351(4)
N12 B2 1.563(4)
C6 C8 1.399(4)
C6 C24 1.472(3)
C7 C44 1.384(4)
C7 H7 0.9500
C8 C18 1.377(4)
C8 H8 0.9500
C9 C25 1.368(4)
C9 C24 1.442(3)
C9 C22 1.538(3)
C10 C49 1.399(4)
C10 C21 1.475(4)
C11 C51 1.380(4)
C11 C44 1.398(4)
C11 C64 1.526(4)
C12 C43 1.392(4)
C12 C35 1.400(4)
C12 C81 1.502(4)
N13 C30 1.325(3)
C13 C32 1.385(4)
C13 H13 0.9500
C14B C1B 1.381(14)
C14B C43 1.439(7)
C14B C27B 1.508(18)
C15 C20 1.374(4)
C15 H15 0.9500
C16B N18 1.348(9)
C16B N17 1.353(10)
C16B N20 1.375(5)
C16B C38 1.469(4)
C17 C29 1.378(4)
C17 C21 1.397(3)
C17 H17 0.9500
C18 C25 1.438(3)
C18 C62 1.492(3)
C19 C40 1.394(4)
C19 C62 1.412(4)
C19 C46 1.507(4)
C20 C70 1.495(4)
C21 C37 1.396(4)
C22 C71 1.531(4)
C22 C42 1.533(4)
C22 C68 1.540(4)
C23 C78 1.389(4)
C23 C55 1.395(4)
C23 C30 1.464(4)
C25 H25 0.9500
C26 C65 1.387(4)
C26 H26 0.9500
C27B N16 1.331(12)
C27B N19 1.335(13)
C28 C49 1.371(4)
C28 C79 1.490(4)
C29 C36 1.387(4)
C29 H29 0.9500
C30 C75 1.406(4)
C31 C60B 1.384(4)
C31 C84B 1.395(4)
C31 C60A 1.398(4)
C31 C84A 1.405(4)
C31 C57 1.471(4)
C32 C56 1.391(4)
C32 H32 0.9500
C33 C75 1.368(4)
C33 C69 1.495(4)
C34 C59 1.477(3)
C35 C3J 1.402(10)
C35 C1C 1.428(11)
C36 C54 1.396(4)
C36 C67 1.518(4)
C37 C54 1.383(4)
C37 H37 0.9500
C38 C40 1.384(4)
C38 C77 1.406(4)
C39 C67 1.518(4)
C39 H39A 0.9800
C39 H39B 0.9800
C39 H39C 0.9800
C40 H40 0.9500
C41 C45 1.370(4)
C41 C72 1.491(4)
C42 H42A 0.9800
C42 H42B 0.9800
C42 H42C 0.9800
C43 C14A 1.327(8)
C43 H43A 0.9500
C43 H43 0.9500
N14 C93 1.358(4)
C44 H44 0.9500
C45 C63 1.408(4)
C45 H45 0.9500
C46 H46A 0.9800
C46 H46B 0.9800
C46 H46C 0.9800
C47 C52 1.392(4)
C47 C92 1.410(4)
C47 C93 1.463(5)
C48 C50 1.366(4)
C48 H48 0.9500
N15 O7 1.300(8)
N15 C27A 1.371(14)
N15 C125 1.494(8)
C49 H49 0.9500
C50 C59 1.442(4)
C50 C58 1.534(3)
C51 C53 1.380(4)
C51 H51 0.9500
C52 C85 1.384(5)
C52 H52 0.9500
C53 H53 0.9500
C54 H54 0.9500
C55 C83 1.373(4)
C55 H55 0.9500
C56 C65 1.394(4)
C56 C66 1.523(4)
C57 C88 1.402(4)
C58 C82 1.531(4)
C58 C101 1.533(4)
C58 C89 1.540(4)
C60B C80B 1.360(6)
C60B H60B 0.9500
C61 C113 1.525(5)
C61 H61A 0.9800
C61 H61B 0.9800
C61 H61C 0.9800
C62 C74 1.396(4)
C64 C133 1.446(14)
C64 C115 1.520(5)
C64 C134 1.538(5)
C64 C95 1.578(5)
C64 H64 1.0000
C64 H64A 1.0000
C65 H65 0.9500
C66 C118 1.515(4)
C66 C87 1.519(4)
C66 H66 1.0000
C67 C112 1.508(4)
C67 H67 1.0000
C68 H68A 0.9800
C68 H68B 0.9800
C68 H68C 0.9800
C69 H69A 0.9800
C69 H69B 0.9800
C69 H69C 0.9800
C70 H70A 0.9800
C70 H70B 0.9800
C70 H70C 0.9800
C71 H71A 0.9800
C71 H71B 0.9800
C71 H71C 0.9800
C72 H72A 0.9800
C72 H72B 0.9800
C72 H72C 0.9800
C73 C76 1.391(4)
C73 C83 1.393(4)
C73 C113 1.517(4)
C74 C77 1.390(4)
C74 H74 0.9500
C75 H75 0.9500
C76 C78 1.381(4)
C76 H76 0.9500
C77 C106 1.500(5)
C78 H78 0.9500
C79 H79A 0.9800
C79 H79B 0.9800
C79 H79C 0.9800
C80B C94B 1.392(8)
C80B H80B 0.9500
C81 H81A 0.9800
C81 H81B 0.9800
C81 H81C 0.9800
C82 H82A 0.9800
C82 H82B 0.9800
C82 H82C 0.9800
C83 H83 0.9500
C84B C16 1.375(9)
C84B H84B 0.9500
C85 C98 1.397(4)
C85 H85 0.9500
C86 C125 1.486(6)
C86 C127 1.508(7)
C86 H86A 0.9800
C86 H86B 0.9800
C86 H86C 0.9800
C86 H86D 0.9800
C86 H86E 0.9800
C86 H86F 0.9800
C87 H87A 0.9800
C87 H87B 0.9800
C87 H87C 0.9800
C88 C97 1.363(5)
C88 H88 0.9500
C89 H89A 0.9800
C89 H89B 0.9800
C89 H89C 0.9800
C90 N19 1.51(2)
C90 C127 1.515(13)
C90 C108 1.521(14)
C90 C129 1.554(13)
C91 C102 1.360(5)
C91 C93 1.396(4)
C91 H91 0.9500
C92 C107 1.379(5)
C92 H92 0.9500
C94B C16 1.384(9)
C94B C14 1.519(9)
C95 H95A 0.9800
C95 H95B 0.9800
C95 H95C 0.9800
C96 N17 1.509(14)
C96 C137 1.512(8)
C96 C126 1.517(8)
C96 C128 1.525(7)
C97 C99 1.498(4)
C98 C107 1.381(5)
C98 C110 1.520(5)
C99 H99A 0.9800
C99 H99B 0.9800
C99 H99C 0.9800
B1 H1 1.10(3)
C14 C1A 1.516(17)
C14 C1E 1.539(14)
C14 H14 1.0000
C101 H10A 0.9800
C101 H10B 0.9800
C101 H10C 0.9800
C102 C116 1.506(5)
C103 C137 1.513(8)
C103 H10G 0.9800
C103 H10H 0.9800
C103 H10I 0.9800
C104 C110 1.579(6)
C104 H10J 0.9800
C104 H10K 0.9800
C104 H10L 0.9800
C16 H16 0.9500
C106 H10M 0.9800
C106 H10N 0.9800
C106 H10O 0.9800
C107 H107 0.9500
C108 H10D 0.9800
C108 H10E 0.9800
C108 H10F 0.9800
C1A H1AA 0.9800
C1A H1AB 0.9800
C1A H1AC 0.9800
C110 C143 1.494(9)
C110 C119 1.538(7)
C110 C139 1.538(8)
C110 H110 1.0000
C110 H11G 1.0000
C1B C1C 1.392(17)
C1B C2J 1.489(15)
B2 H2 1.09(3)
C112 H11H 0.9800
C112 H11I 0.9800
C112 H11J 0.9800
C113 C122 1.485(6)
C113 H113 1.0000
C1C H1C 0.9500
C115 H11K 0.9800
C115 H11L 0.9800
C115 H11M 0.9800
C116 H11N 0.9800
C116 H11O 0.9800
C116 H11P 0.9800
C117 C125 1.504(9)
C117 H11A 0.9800
C117 H11B 0.9800
C117 H11C 0.9800
C118 H11D 0.9800
C118 H11E 0.9800
C118 H11F 0.9800
C119 H11Q 0.9800
C119 H11R 0.9800
C119 H11S 0.9800
C2J H2JA 0.9800
C2J H2JB 0.9800
C2J H2JC 0.9800
C121 C135 1.496(11)
C121 H12A 0.9800
C121 H12B 0.9800
C121 H12C 0.9800
C122 H12D 0.9800
C122 H12E 0.9800
C122 H12F 0.9800
C1E H1EA 0.9800
C1E H1EB 0.9800
C1E H1EC 0.9800
C124 C130 1.500(8)
C124 H12J 0.9800
C124 H12K 0.9800
C124 H12L 0.9800
C125 C135 1.560(12)
O8 N16 1.265(7)
C126 H12M 0.9800
C126 H12N 0.9800
C126 H12O 0.9800
C127 N16 1.494(9)
C127 C131 1.553(12)
O9 N19 1.277(13)
C128 H12P 0.9800
C128 H12Q 0.9800
C128 H12R 0.9800
C129 H12G 0.9800
C129 H12H 0.9800
C129 H12I 0.9800
C130 N18 1.506(15)
C130 C140 1.514(7)
C130 C132 1.559(8)
C131 H13A 0.9800
C131 H13B 0.9800
C131 H13C 0.9800
C132 H13G 0.9800
C132 H13H 0.9800
C132 H13I 0.9800
O10 N18 1.263(13)
N17 O11 1.270(13)
C133 H13J 0.9800
C133 H13K 0.9800
C133 H13L 0.9800
C134 H13M 0.9800
C134 H13N 0.9800
C134 H13O 0.9800
C135 C136 1.542(11)
C136 H13D 0.9800
C136 H13E 0.9800
C136 H13F 0.9800
C137 N20 1.504(7)
C137 C138 1.558(9)
C138 H13P 0.9800
C138 H13Q 0.9800
C138 H13R 0.9800
C139 H13S 0.9800
C139 H13T 0.9800
C139 H13U 0.9800
N20 O27 1.264(6)
C140 C142 1.489(7)
C140 C141 1.517(7)
C141 H14A 0.9800
C141 H14B 0.9800
C141 H14C 0.9800
C142 H14D 0.9800
C142 H14E 0.9800
C142 H14F 0.9800
C143 H14G 0.9800
C143 H14H 0.9800
C143 H14I 0.9800
C1J C1D 1.521(15)
C1J H1JA 0.9800
C1J H1JB 0.9800
C1J H1JC 0.9800
C1D C3J 1.389(16)
C1D C14A 1.430(15)
C3J H3J 0.9500
C14A C27A 1.43(2)
C80A C94A 1.396(7)
C80A C60A 1.399(6)
C80A H80A 0.9500
C94A C1F 1.394(8)
C94A C1G 1.513(7)
C1F C84A 1.388(8)
C1F H1F 0.9500
C84A H84A 0.9500
C1G C1H 1.483(17)
C1G C1I 1.532(11)
C1G H1G 1.0000
C1H H1HA 0.9800
C1H H1HB 0.9800
C1H H1HC 0.9800
C1I H1IA 0.9800
C1I H1IB 0.9800
C1I H1IC 0.9800
C60A H60A 0.9500

loop_
_geom_torsion_atom_site_label_1
_geom_torsion_atom_site_label_2
_geom_torsion_atom_site_label_3
_geom_torsion_atom_site_label_4
_geom_torsion
C20 N1 N7 C3 -1.2(3)
B1 N1 N7 C3 175.6(2)
C20 N1 N7 Zn2 172.17(18)
B1 N1 N7 Zn2 -11.0(3)
N1 N7 C3 C15 1.0(3)
Zn2 N7 C3 C15 -168.5(2)
N1 N7 C3 C2 -178.6(2)
Zn2 N7 C3 C2 11.9(5)
C26 C2 C3 N7 33.7(4)
C13 C2 C3 N7 -149.3(3)
C26 C2 C3 C15 -145.9(3)
C13 C2 C3 C15 31.1(4)
C57 N6 N8 C97 0.2(3)
Zn2 N6 N8 C97 170.15(17)
C57 N6 N8 B1 179.1(2)
Zn2 N6 N8 B1 -10.9(3)
C48 C4 C5 C34 1.6(4)
C35 C4 C5 C34 -177.2(3)
C28 N4 N10 C10 2.3(3)
B2 N4 N10 C10 -179.1(3)
C28 N4 N10 Zn1 -163.98(18)
B2 N4 N10 Zn1 14.7(3)
C63 N3 N12 C41 -0.2(3)
Zn1 N3 N12 C41 -168.59(17)
C63 N3 N12 B2 -178.5(2)
Zn1 N3 N12 B2 13.2(3)
Zn1 O3 C6 C8 -173.82(19)
Zn1 O3 C6 C24 4.7(3)
C53 C1 C7 C44 -2.7(4)
C63 C1 C7 C44 175.2(2)
O3 C6 C8 C18 179.6(2)
C24 C6 C8 C18 1.1(4)
N4 N10 C10 C49 -1.6(3)
Zn1 N10 C10 C49 156.7(2)
N4 N10 C10 C21 175.1(2)
Zn1 N10 C10 C21 -26.6(4)
C33 N2 N13 C30 1.0(3)
B1 N2 N13 C30 -172.4(2)
C33 N2 N13 Zn2 -174.58(17)
B1 N2 N13 Zn2 12.0(3)
C26 C2 C13 C32 -0.5(4)
C3 C2 C13 C32 -177.6(2)
N7 C3 C15 C20 -0.5(3)
C2 C3 C15 C20 179.1(2)
O5 N5 C16B N18 -166.8(7)
C140 N5 C16B N18 -12.8(7)
O5 N5 C16B N17 165.3(7)
C140 N5 C16B N17 -40.7(7)
O5 N5 C16B N20 -89.8(17)
C140 N5 C16B N20 64.2(14)
O5 N5 C16B C38 9.0(9)
C140 N5 C16B C38 163.0(4)
C6 C8 C18 C25 2.0(4)
C6 C8 C18 C62 -177.7(2)
N7 N1 C20 C15 0.9(3)
B1 N1 C20 C15 -175.7(3)
N7 N1 C20 C70 -177.8(3)
B1 N1 C20 C70 5.7(5)
C3 C15 C20 N1 -0.2(3)
C3 C15 C20 C70 178.3(3)
C29 C17 C21 C37 0.0(4)
C29 C17 C21 C10 175.6(2)
N10 C10 C21 C37 -27.0(4)
C49 C10 C21 C37 149.1(3)
N10 C10 C21 C17 157.6(2)
C49 C10 C21 C17 -26.3(4)
C25 C9 C22 C71 115.7(3)
C24 C9 C22 C71 -62.4(3)
C25 C9 C22 C42 -4.3(3)
C24 C9 C22 C42 177.5(2)
C25 C9 C22 C68 -124.1(3)
C24 C9 C22 C68 57.8(3)
Zn1 O2 C24 C9 178.38(18)
Zn1 O2 C24 C6 -0.8(2)
C25 C9 C24 O2 -177.1(2)
C22 C9 C24 O2 1.1(4)
C25 C9 C24 C6 2.0(3)
C22 C9 C24 C6 -179.8(2)
O3 C6 C24 O2 -2.6(3)
C8 C6 C24 O2 176.0(2)
O3 C6 C24 C9 178.2(2)
C8 C6 C24 C9 -3.2(3)
C24 C9 C25 C18 1.1(4)
C22 C9 C25 C18 -177.0(2)
C8 C18 C25 C9 -3.2(4)
C62 C18 C25 C9 176.5(2)
C13 C2 C26 C65 0.8(4)
C3 C2 C26 C65 177.8(2)
C1B C14B C27B N16 51(3)
C43 C14B C27B N16 -122(2)
C1B C14B C27B N19 -122(2)
C43 C14B C27B N19 65(2)
N10 N4 C28 C49 -2.0(3)
B2 N4 C28 C49 179.4(3)
N10 N4 C28 C79 177.2(3)
B2 N4 C28 C79 -1.3(5)
C21 C17 C29 C36 -0.4(4)
N2 N13 C30 C75 -0.9(3)
Zn2 N13 C30 C75 173.2(2)
N2 N13 C30 C23 178.4(2)
Zn2 N13 C30 C23 -7.6(4)
C78 C23 C30 N13 151.6(3)
C55 C23 C30 N13 -27.8(4)
C78 C23 C30 C75 -29.3(4)
C55 C23 C30 C75 151.3(3)
C2 C13 C32 C56 -0.3(4)
N13 N2 C33 C75 -0.7(3)
B1 N2 C33 C75 171.7(3)
N13 N2 C33 C69 178.6(3)
B1 N2 C33 C69 -9.0(5)
Zn2 O4 C34 C5 178.1(2)
Zn2 O4 C34 C59 -2.7(3)
C4 C5 C34 O4 177.6(3)
C4 C5 C34 C59 -1.6(4)
C43 C12 C35 C3J -12.3(7)
C81 C12 C35 C3J 166.3(6)
C43 C12 C35 C1C 13.5(5)
C81 C12 C35 C1C -167.8(5)
C43 C12 C35 C4 -178.0(3)
C81 C12 C35 C4 0.7(4)
C5 C4 C35 C12 -46.4(4)
C48 C4 C35 C12 134.8(3)
C5 C4 C35 C3J 147.7(6)
C48 C4 C35 C3J -31.1(7)
C5 C4 C35 C1C 122.2(5)
C48 C4 C35 C1C -56.7(5)
C17 C29 C36 C54 0.8(4)
C17 C29 C36 C67 -178.7(2)
C17 C21 C37 C54 0.0(4)
C10 C21 C37 C54 -175.5(2)
N5 C16B C38 C40 112.9(5)
N18 C16B C38 C40 -72.3(6)
N17 C16B C38 C40 -40.5(6)
N20 C16B C38 C40 132.0(4)
N5 C16B C38 C77 -64.6(5)
N18 C16B C38 C77 110.3(6)
N17 C16B C38 C77 142.0(5)
N20 C16B C38 C77 -45.4(5)
C77 C38 C40 C19 1.7(4)
C16B C38 C40 C19 -175.7(3)
C62 C19 C40 C38 1.2(4)
C46 C19 C40 C38 179.2(3)
N3 N12 C41 C45 -0.2(3)
B2 N12 C41 C45 177.8(3)
N3 N12 C41 C72 -179.9(2)
B2 N12 C41 C72 -1.9(5)
C35 C12 C43 C14A 8.5(6)
C81 C12 C43 C14A -170.3(5)
C35 C12 C43 C14B -7.8(5)
C81 C12 C43 C14B 173.5(4)
C1B C14B C43 C14A -96(2)
C27B C14B C43 C14A 77(2)
C1B C14B C43 C12 1.7(9)
C27B C14B C43 C12 174.9(8)
C102 N11 N14 C93 -0.1(3)
B2 N11 N14 C93 178.6(2)
C102 N11 N14 Zn1 175.28(16)
B2 N11 N14 Zn1 -6.0(3)
C1 C7 C44 C11 1.1(4)
C51 C11 C44 C7 1.8(4)
C64 C11 C44 C7 -176.1(2)
N12 C41 C45 C63 0.5(3)
C72 C41 C45 C63 -179.7(3)
C5 C4 C48 C50 -0.6(5)
C35 C4 C48 C50 178.3(3)
N4 C28 C49 C10 1.0(3)
C79 C28 C49 C10 -178.2(3)
N10 C10 C49 C28 0.5(3)
C21 C10 C49 C28 -176.1(2)
C4 C48 C50 C59 -0.4(5)
C4 C48 C50 C58 178.9(3)
C44 C11 C51 C53 -3.0(4)
C64 C11 C51 C53 174.9(3)
C92 C47 C52 C85 2.3(4)
C93 C47 C52 C85 -177.0(3)
C11 C51 C53 C1 1.3(4)
C7 C1 C53 C51 1.6(4)
C63 C1 C53 C51 -176.4(3)
C21 C37 C54 C36 0.4(4)
C29 C36 C54 C37 -0.8(4)
C67 C36 C54 C37 178.7(2)
C78 C23 C55 C83 -2.7(4)
C30 C23 C55 C83 176.6(3)
C13 C32 C56 C65 0.9(4)
C13 C32 C56 C66 -178.1(2)
N8 N6 C57 C88 -0.4(3)
Zn2 N6 C57 C88 -166.4(2)
N8 N6 C57 C31 178.2(2)
Zn2 N6 C57 C31 12.2(4)
C60B C31 C57 N6 28.1(8)
C84B C31 C57 N6 -161.6(10)
C60A C31 C57 N6 21.7(6)
C84A C31 C57 N6 -149.6(7)
C60B C31 C57 C88 -153.6(7)
C84B C31 C57 C88 16.8(11)
C60A C31 C57 C88 -160.0(5)
C84A C31 C57 C88 28.7(8)
C48 C50 C58 C82 122.8(3)
C59 C50 C58 C82 -58.0(4)
C48 C50 C58 C101 -116.4(3)
C59 C50 C58 C101 62.8(3)
C48 C50 C58 C89 2.8(4)
C59 C50 C58 C89 -178.0(3)
Zn2 O1 C59 C50 -179.5(2)
Zn2 O1 C59 C34 0.1(3)
C48 C50 C59 O1 180.0(3)
C58 C50 C59 O1 0.7(4)
C48 C50 C59 C34 0.4(4)
C58 C50 C59 C34 -178.9(3)
O4 C34 C59 O1 1.7(4)
C5 C34 C59 O1 -179.0(2)
O4 C34 C59 C50 -178.6(2)
C5 C34 C59 C50 0.6(4)
C84B C31 C60B C80B 9.2(18)
C60A C31 C60B C80B -65(6)
C84A C31 C60B C80B -4.1(14)
C57 C31 C60B C80B 178.0(8)
C40 C19 C62 C74 -2.5(4)
C46 C19 C62 C74 179.6(3)
C40 C19 C62 C18 175.8(2)
C46 C19 C62 C18 -2.0(4)
C8 C18 C62 C74 -134.7(3)
C25 C18 C62 C74 45.6(3)
C8 C18 C62 C19 47.0(4)
C25 C18 C62 C19 -132.8(3)
N12 N3 C63 C45 0.6(3)
Zn1 N3 C63 C45 164.2(2)
N12 N3 C63 C1 -178.1(2)
Zn1 N3 C63 C1 -14.5(4)
C41 C45 C63 N3 -0.7(3)
C41 C45 C63 C1 177.9(2)
C7 C1 C63 N3 -23.0(4)
C53 C1 C63 N3 154.9(3)
C7 C1 C63 C45 158.6(3)
C53 C1 C63 C45 -23.4(4)
C51 C11 C64 C133 -129.2(6)
C44 C11 C64 C133 48.6(7)
C51 C11 C64 C115 167.6(3)
C44 C11 C64 C115 -14.6(4)
C51 C11 C64 C134 112.5(6)
C44 C11 C64 C134 -69.7(6)
C51 C11 C64 C95 -72.5(4)
C44 C11 C64 C95 105.4(3)
C2 C26 C65 C56 -0.2(4)
C32 C56 C65 C26 -0.6(4)
C66 C56 C65 C26 178.3(3)
C32 C56 C66 C118 -136.3(3)
C65 C56 C66 C118 44.8(4)
C32 C56 C66 C87 98.3(3)
C65 C56 C66 C87 -80.6(3)
C29 C36 C67 C112 119.2(3)
C54 C36 C67 C112 -60.3(4)
C29 C36 C67 C39 -115.5(3)
C54 C36 C67 C39 65.0(4)
C19 C62 C74 C77 1.1(4)
C18 C62 C74 C77 -177.4(3)
N2 C33 C75 C30 0.2(3)
C69 C33 C75 C30 -179.1(3)
N13 C30 C75 C33 0.4(3)
C23 C30 C75 C33 -178.8(3)
C83 C73 C76 C78 -0.5(5)
C113 C73 C76 C78 179.7(3)
C62 C74 C77 C38 1.8(4)
C62 C74 C77 C106 -177.6(3)
C40 C38 C77 C74 -3.1(4)
C16B C38 C77 C74 174.3(3)
C40 C38 C77 C106 176.3(3)
C16B C38 C77 C106 -6.3(5)
C73 C76 C78 C23 0.3(5)
C55 C23 C78 C76 1.3(4)
C30 C23 C78 C76 -178.1(3)
C31 C60B C80B C94B -0.1(16)
C23 C55 C83 C73 2.6(5)
C76 C73 C83 C55 -0.9(5)
C113 C73 C83 C55 178.9(3)
C60B C31 C84B C16 -9(2)
C60A C31 C84B C16 -2(2)
C84A C31 C84B C16 37(4)
C57 C31 C84B C16 -179.0(11)
C47 C52 C85 C98 -1.3(5)
N6 C57 C88 C97 0.4(3)
C31 C57 C88 C97 -178.1(3)
C52 C47 C92 C107 -1.5(4)
C93 C47 C92 C107 177.7(3)
N11 N14 C93 C91 -0.2(3)
Zn1 N14 C93 C91 -173.9(2)
N11 N14 C93 C47 178.6(2)
Zn1 N14 C93 C47 5.0(4)
C102 C91 C93 N14 0.5(3)
C102 C91 C93 C47 -178.2(3)
C52 C47 C93 N14 30.1(4)
C92 C47 C93 N14 -149.1(3)
C52 C47 C93 C91 -151.3(3)
C92 C47 C93 C91 29.5(4)
C60B C80B C94B C16 -7.6(15)
C60B C80B C94B C14 175.5(9)
N6 N8 C97 C88 0.1(3)
B1 N8 C97 C88 -178.7(3)
N6 N8 C97 C99 179.6(3)
B1 N8 C97 C99 0.8(5)
C57 C88 C97 N8 -0.3(3)
C57 C88 C97 C99 -179.8(3)
C52 C85 C98 C107 -0.5(5)
C52 C85 C98 C110 178.2(3)
C20 N1 B1 N2 123.6(3)
N7 N1 B1 N2 -52.6(3)
C20 N1 B1 N8 -115.4(3)
N7 N1 B1 N8 68.5(3)
C33 N2 B1 N1 -117.7(3)
N13 N2 B1 N1 54.1(3)
C33 N2 B1 N8 122.3(3)
N13 N2 B1 N8 -65.9(3)
C97 N8 B1 N1 123.9(3)
N6 N8 B1 N1 -54.8(3)
C97 N8 B1 N2 -116.1(3)
N6 N8 B1 N2 65.2(3)
C16 C94B C14 C1A -154.6(19)
C80B C94B C14 C1A 22.1(19)
C16 C94B C14 C1E 77.1(14)
C80B C94B C14 C1E -106.1(13)
C93 C91 C102 N11 -0.5(3)
C93 C91 C102 C116 178.0(3)
N14 N11 C102 C91 0.4(3)
B2 N11 C102 C91 -178.1(3)
N14 N11 C102 C116 -178.3(2)
B2 N11 C102 C116 3.2(4)
C31 C84B C16 C94B 1(2)
C80B C94B C16 C84B 7.2(17)
C14 C94B C16 C84B -176.1(13)
C47 C92 C107 C98 -0.2(5)
C85 C98 C107 C92 1.2(5)
C110 C98 C107 C92 -177.5(3)
C107 C98 C110 C143 163.8(11)
C85 C98 C110 C143 -14.8(11)
C107 C98 C110 C119 114.3(5)
C85 C98 C110 C119 -64.3(5)
C107 C98 C110 C139 32.2(7)
C85 C98 C110 C139 -146.4(7)
C107 C98 C110 C104 -126.2(4)
C85 C98 C110 C104 55.2(5)
C43 C14B C1B C1C -1.8(11)
C27B C14B C1B C1C -174.8(10)
C43 C14B C1B C2J 179.4(6)
C27B C14B C1B C2J 6.3(13)
N14 N11 B2 N4 -57.6(3)
C102 N11 B2 N4 120.7(3)
N14 N11 B2 N12 60.8(3)
C102 N11 B2 N12 -120.8(3)
C28 N4 B2 N11 -132.6(3)
N10 N4 B2 N11 49.0(3)
C28 N4 B2 N12 106.0(3)
N10 N4 B2 N12 -72.4(3)
C41 N12 B2 N11 116.5(3)
N3 N12 B2 N11 -65.6(3)
C41 N12 B2 N4 -122.4(3)
N3 N12 B2 N4 55.4(3)
C76 C73 C113 C122 -106.5(4)
C83 C73 C113 C122 73.7(5)
C76 C73 C113 C61 128.2(4)
C83 C73 C113 C61 -51.6(5)
C14B C1B C1C C35 8.4(11)
C2J C1B C1C C35 -172.8(7)
C12 C35 C1C C1B -14.5(9)
C3J C35 C1C C1B 82(2)
C4 C35 C1C C1B 176.1(6)
C127 C86 C125 N15 -80.0(6)
C127 C86 C125 C117 163.3(7)
C127 C86 C125 C135 32.2(6)
O7 N15 C125 C86 -39.7(8)
C27A N15 C125 C86 145.0(14)
O7 N15 C125 C117 78.9(7)
C27A N15 C125 C117 -96.4(14)
O7 N15 C125 C135 -161.1(7)
C27A N15 C125 C135 23.5(15)
C125 C86 C127 N16 73.2(6)
C125 C86 C127 C90 -44.7(8)
C125 C86 C127 C131 -172.7(8)
N19 C90 C127 N16 22.7(10)
C108 C90 C127 N16 141.5(8)
C129 C90 C127 N16 -88.3(9)
N19 C90 C127 C86 144.3(9)
C108 C90 C127 C86 -96.9(10)
C129 C90 C127 C86 33.3(12)
N19 C90 C127 C131 -89.3(10)
C108 C90 C127 C131 29.5(11)
C129 C90 C127 C131 159.7(7)
N19 C27B N16 O8 -178.0(13)
C14B C27B N16 O8 9(3)
N19 C27B N16 C127 6(2)
C14B C27B N16 C127 -167.3(18)
C86 C127 N16 O8 36.2(10)
C90 C127 N16 O8 164.6(8)
C131 C127 N16 O8 -79.2(9)
C86 C127 N16 C27B -147.6(14)
C90 C127 N16 C27B -19.2(15)
C131 C127 N16 C27B 97.0(14)
N5 C16B N17 O11 -170.4(8)
N18 C16B N17 O11 100(2)
N20 C16B N17 O11 173.5(8)
C38 C16B N17 O11 -12.9(11)
N5 C16B N17 C96 3.6(8)
N18 C16B N17 C96 -86(2)
N20 C16B N17 C96 -12.4(8)
C38 C16B N17 C96 161.1(5)
C137 C96 N17 O11 -166.3(8)
C126 C96 N17 O11 77.8(10)
C128 C96 N17 O11 -43.6(11)
C137 C96 N17 C16B 19.1(8)
C126 C96 N17 C16B -96.7(8)
C128 C96 N17 C16B 141.9(7)
N5 C16B N18 O10 -173.6(9)
N17 C16B N18 O10 -75(2)
N20 C16B N18 O10 171.0(9)
C38 C16B N18 O10 10.7(12)
N5 C16B N18 C130 -10.2(8)
N17 C16B N18 C130 88(2)
N20 C16B N18 C130 -25.5(7)
C38 C16B N18 C130 174.2(5)
C124 C130 N18 O10 -43.1(12)
C140 C130 N18 O10 -167.7(9)
C132 C130 N18 O10 76.4(11)
C124 C130 N18 C16B 153.1(7)
C140 C130 N18 C16B 28.4(8)
C132 C130 N18 C16B -87.4(9)
O6 N9 C135 C121 76.6(16)
C27A N9 C135 C121 -94.8(18)
O6 N9 C135 C136 -44.9(17)
C27A N9 C135 C136 143.8(16)
O6 N9 C135 C125 -163.0(13)
C27A N9 C135 C125 25.6(18)
C86 C125 C135 C121 -32.3(9)
N15 C125 C135 C121 87.1(8)
C117 C125 C135 C121 -160.3(7)
C86 C125 C135 N9 -146.0(8)
N15 C125 C135 N9 -26.7(9)
C117 C125 C135 N9 85.9(9)
C86 C125 C135 C136 97.0(8)
N15 C125 C135 C136 -143.6(7)
C117 C125 C135 C136 -31.0(10)
N17 C96 C137 N20 -18.2(7)
C126 C96 C137 N20 96.3(7)
C128 C96 C137 N20 -136.3(7)
N17 C96 C137 C103 -142.0(7)
C126 C96 C137 C103 -27.5(9)
C128 C96 C137 C103 99.9(9)
N17 C96 C137 C138 82.4(8)
C126 C96 C137 C138 -163.1(7)
C128 C96 C137 C138 -35.7(10)
N16 C27B N19 O9 -177.0(16)
C14B C27B N19 O9 -3(3)
N16 C27B N19 C90 10(2)
C14B C27B N19 C90 -176.0(18)
C127 C90 N19 O9 165.6(13)
C108 C90 N19 O9 40.7(18)
C129 C90 N19 O9 -78.8(16)
C127 C90 N19 C27B -21.4(18)
C108 C90 N19 C27B -146.3(16)
C129 C90 N19 C27B 94.2(17)
N5 C16B N20 O27 84.1(16)
N18 C16B N20 O27 -169.1(7)
N17 C16B N20 O27 164.7(6)
C38 C16B N20 O27 -8.4(8)
N5 C16B N20 C137 -80.8(16)
N18 C16B N20 C137 26.0(6)
N17 C16B N20 C137 -0.2(7)
C38 C16B N20 C137 -173.4(4)
C96 C137 N20 O27 -152.4(6)
C103 C137 N20 O27 -26.3(10)
C138 C137 N20 O27 96.2(7)
C96 C137 N20 C16B 12.4(7)
C103 C137 N20 C16B 138.5(6)
C138 C137 N20 C16B -99.0(6)
C124 C130 C140 C142 96.6(9)
N18 C130 C140 C142 -144.3(7)
C132 C130 C140 C142 -31.0(9)
C124 C130 C140 C141 -25.3(10)
N18 C130 C140 C141 93.8(7)
C132 C130 C140 C141 -152.9(7)
C124 C130 C140 N5 -149.7(8)
N18 C130 C140 N5 -30.6(6)
C132 C130 C140 N5 82.8(7)
O5 N5 C140 C142 -50.5(8)
C16B N5 C140 C142 152.8(6)
O5 N5 C140 C130 -173.8(6)
C16B N5 C140 C130 29.4(7)
O5 N5 C140 C141 65.8(8)
C16B N5 C140 C141 -90.9(7)
C14A C1D C3J C35 -4.5(16)
C1J C1D C3J C35 176.3(10)
C12 C35 C3J C1D 10.8(13)
C1C C35 C3J C1D -84(2)
C4 C35 C3J C1D 177.6(9)
C12 C43 C14A C1D -2.1(10)
C14B C43 C14A C1D 89(2)
C12 C43 C14A C27A -177.6(9)
C14B C43 C14A C27A -86(2)
C3J C1D C14A C43 -0.1(14)
C1J C1D C14A C43 179.1(10)
C3J C1D C14A C27A 175.5(11)
C1J C1D C14A C27A -5.3(17)
O6 N9 C27A N15 177.0(16)
C135 N9 C27A N15 -12(2)
O6 N9 C27A C14A -1(4)
C135 N9 C27A C14A 170(2)
O7 N15 C27A N9 176.3(12)
C125 N15 C27A N9 -9(2)
O7 N15 C27A C14A -6(3)
C125 N15 C27A C14A 169.4(17)
C43 C14A C27A N9 68(3)
C1D C14A C27A N9 -108(3)
C43 C14A C27A N15 -110(2)
C1D C14A C27A N15 75(3)
C60A C80A C94A C1F 1.2(11)
C60A C80A C94A C1G 176.5(8)
C80A C94A C1F C84A 1.2(12)
C1G C94A C1F C84A -174.5(9)
C94A C1F C84A C31 -3.2(15)
C60B C31 C84A C1F -3.4(15)
C84B C31 C84A C1F -144(5)
C60A C31 C84A C1F 2.2(13)
C57 C31 C84A C1F 174.4(8)
C1F C94A C1G C1H -144.2(13)
C80A C94A C1G C1H 40.6(15)
C1F C94A C1G C1I 94.0(10)
C80A C94A C1G C1I -81.3(12)
C60B C31 C60A C80A 121(7)
C84B C31 C60A C80A 11.8(15)
C84A C31 C60A C80A 0.4(10)
C57 C31 C60A C80A -172.0(6)
C94A C80A C60A C31 -2.1(11)

loop_
_platon_squeeze_void_nr
_platon_squeeze_void_average_x
_platon_squeeze_void_average_y
_platon_squeeze_void_average_z
_platon_squeeze_void_volume
_platon_squeeze_void_count_electrons
_platon_squeeze_void_content
1 0.618 0.235 0.854 385 71 ' '
2 0.166 0.265 0.354 385 70 ' '
3 0.652 0.218 0.530 12 0 ' '
4 0.652 0.282 0.030 12 0 ' '
5 0.387 0.735 0.646 385 71 ' '
6 0.826 0.765 0.146 386 71 ' '
7 0.348 0.718 0.970 12 0 ' '
8 0.348 0.782 0.470 12 0 ' '
